data_7209521
loop_
_publ_author_name
'Shimizu, Soji'
'Miura, Akito'
'Kobayashi, Nagao'

_publ_section_title
;
 Highly deformed phthalocyanine as a suitable scaffold for pristine
 fullerenes
;
_journal_issue 19
_journal_name_full CrystEngComm
_journal_page_first 3759
_journal_paper_doi 10.1039/c2ce26618k
_journal_volume 15
_journal_year 2013
_chemical_formula_moiety 'C80 H50 N8, C60, 3(C6 H5 Br)'
_chemical_formula_sum 'C158 H65 Br3 N8'
_chemical_formula_weight 2314.91
_chemical_name_systematic
;
?
;
_space_group_IT_number 14
_symmetry_cell_setting monoclinic
_symmetry_Int_Tables_number 14
_symmetry_space_group_name_Hall '-P 2ybc'
_symmetry_space_group_name_H-M 'P 1 21/c 1'
_atom_sites_solution_hydrogens geom
_atom_sites_solution_primary direct
_atom_sites_solution_secondary difmap
_audit_creation_method SHELXL-97
_cell_angle_alpha 90.00
_cell_angle_beta 94.641(2)
_cell_angle_gamma 90.00
_cell_formula_units_Z 4
_cell_length_a 15.893(2)
_cell_length_b 26.122(4)
_cell_length_c 25.301(3)
_cell_measurement_reflns_used 9905
_cell_measurement_temperature 100(2)
_cell_measurement_theta_max 27.17
_cell_measurement_theta_min 2.25
_cell_volume 10469(2)
_computing_cell_refinement 'Bruker SMART'
_computing_data_collection 'Bruker SMART'
_computing_data_reduction 'Bruker SAINT'
_computing_molecular_graphics 'Yadokari-XG 2009 (Wakita, Nemoto et al., 2009)'
_computing_publication_material 'Yadokari-XG 2009 (Wakita, Nemoto et al., 2009)'
_computing_structure_refinement 'SHELXL-97 (Sheldrick, 1997)'
_computing_structure_solution 'SHELXS-97 (Sheldrick, 1997)'
_diffrn_ambient_temperature 100(2)
_diffrn_detector_area_resol_mean 8.333
_diffrn_measured_fraction_theta_full 1.000
_diffrn_measured_fraction_theta_max 1.000
_diffrn_measurement_device_type 'Bruker APEX-II CCD'
_diffrn_measurement_method 'phi and omega scans'
_diffrn_radiation_monochromator 'Bruker Helios multilayered confocal mirror'
_diffrn_radiation_source 'Bruker TXS fine-focus rotating anode'
_diffrn_radiation_type MoK\a
_diffrn_radiation_wavelength 0.71073
_diffrn_reflns_av_R_equivalents 0.0367
_diffrn_reflns_av_sigmaI/netI 0.0295
_diffrn_reflns_limit_h_max 18
_diffrn_reflns_limit_h_min -18
_diffrn_reflns_limit_k_max 31
_diffrn_reflns_limit_k_min -31
_diffrn_reflns_limit_l_max 30
_diffrn_reflns_limit_l_min -30
_diffrn_reflns_number 98861
_diffrn_reflns_theta_full 25.00
_diffrn_reflns_theta_max 25.00
_diffrn_reflns_theta_min 1.29
_exptl_absorpt_coefficient_mu 1.223
_exptl_absorpt_correction_T_max 0.7920
_exptl_absorpt_correction_T_min 0.6404
_exptl_absorpt_correction_type empirical
_exptl_absorpt_process_details 'SADABS (Sheldrick, 1997)'
_exptl_crystal_colour green
_exptl_crystal_density_diffrn 1.469
_exptl_crystal_description prism
_exptl_crystal_F_000 4696
_exptl_crystal_size_max 0.40
_exptl_crystal_size_mid 0.35
_exptl_crystal_size_min 0.20
_platon_squeeze_details
;
;
_refine_diff_density_max 1.048
_refine_diff_density_min -0.994
_refine_diff_density_rms 0.062
_refine_ls_extinction_method none
_refine_ls_goodness_of_fit_ref 1.033
_refine_ls_hydrogen_treatment constr
_refine_ls_matrix_type full
_refine_ls_number_parameters 2118
_refine_ls_number_reflns 18408
_refine_ls_number_restraints 3404
_refine_ls_restrained_S_all 1.045
_refine_ls_R_factor_all 0.0621
_refine_ls_R_factor_gt 0.0482
_refine_ls_shift/su_max 0.001
_refine_ls_shift/su_mean 0.000
_refine_ls_structure_factor_coef Fsqd
_refine_ls_weighting_details 'calc w=1/[\s^2^(Fo^2^)+(0.0528P)^2^+17.0210P] where P=(Fo^2^+2Fc^2^)/3'
_refine_ls_weighting_scheme calc
_refine_ls_wR_factor_gt 0.1159
_refine_ls_wR_factor_ref 0.1227
_reflns_number_gt 14577
_reflns_number_total 18408
_reflns_threshold_expression >2sigma(I)
_cod_data_source_file c2ce26618k.txt
_cod_data_source_block test
_cod_original_sg_symbol_H-M 'P 21/c'
_cod_database_code 7209521

loop_
_symmetry_equiv_pos_as_xyz
'x, y, z'
'-x, y+1/2, -z+1/2'
'-x, -y, -z'
'x, -y-1/2, z-1/2'

loop_
_atom_site_label
_atom_site_type_symbol
_atom_site_fract_x
_atom_site_fract_y
_atom_site_fract_z
_atom_site_U_iso_or_equiv
_atom_site_adp_type
_atom_site_occupancy
_atom_site_symmetry_multiplicity
_atom_site_calc_flag
_atom_site_refinement_flags
_atom_site_disorder_assembly
_atom_site_disorder_group
C1A C 0.0298(4) 0.90871(18) 0.1339(2) 0.0316(12) Uani 0.645(4) 1 d PDU A 1
C2A C 0.1161(4) 0.90903(18) 0.1388(2) 0.0323(12) Uani 0.645(4) 1 d PDU A 1
C3A C 0.1616(5) 0.8904(5) 0.1872(4) 0.0332(18) Uani 0.645(4) 1 d PDU A 1
C4A C 0.1162(5) 0.8734(3) 0.2281(3) 0.0303(18) Uani 0.645(4) 1 d PDU A 1
C5A C 0.0238(5) 0.8736(3) 0.2233(3) 0.0263(16) Uani 0.645(4) 1 d PDU A 1
C6A C -0.0181(5) 0.8905(4) 0.1764(3) 0.0295(18) Uani 0.645(4) 1 d PDU A 1
C7A C -0.0926(5) 0.8633(3) 0.1543(3) 0.0299(17) Uani 0.645(4) 1 d PDU A 1
C8A C -0.0916(5) 0.8638(3) 0.0964(3) 0.0305(18) Uani 0.645(4) 1 d PDU A 1
C9A C -0.0163(5) 0.8925(4) 0.0848(3) 0.0325(17) Uani 0.645(4) 1 d PDU A 1
C10A C 0.0284(5) 0.8771(3) 0.0425(3) 0.0303(16) Uani 0.645(4) 1 d PDU A 1
C11A C 0.1207(4) 0.8770(3) 0.0480(3) 0.0289(15) Uani 0.645(4) 1 d PDU A 1
C12A C 0.1640(5) 0.8929(3) 0.0953(3) 0.0286(16) Uani 0.645(4) 1 d PDU A 1
C13A C 0.2376(5) 0.8647(3) 0.1163(3) 0.0277(17) Uani 0.645(4) 1 d PDU A 1
C14A C 0.2368(5) 0.8623(3) 0.1737(3) 0.0291(17) Uani 0.645(4) 1 d PDU A 1
C15A C 0.2636(6) 0.8192(3) 0.2014(3) 0.0279(17) Uani 0.645(4) 1 d PDU A 1
C16A C 0.2165(5) 0.8014(3) 0.2447(3) 0.0292(17) Uani 0.645(4) 1 d PDU A 1
C17A C 0.1442(5) 0.8280(3) 0.2573(4) 0.0301(18) Uani 0.645(4) 1 d PDU A 1
C18A C 0.0702(4) 0.7993(2) 0.27045(18) 0.0284(11) Uani 0.645(4) 1 d PDU A 1
C19A C -0.0035(5) 0.8276(3) 0.2493(4) 0.0280(18) Uani 0.645(4) 1 d PDU A 1
C20A C -0.0744(5) 0.8014(3) 0.2280(3) 0.0245(17) Uani 0.645(4) 1 d PDU A 1
C21A C -0.1192(7) 0.8194(3) 0.1796(3) 0.0272(18) Uani 0.645(4) 1 d PDU A 1
C22A C -0.1469(3) 0.7751(2) 0.1479(2) 0.0264(11) Uani 0.645(4) 1 d PDU A 1
C23A C -0.1460(3) 0.7760(2) 0.0932(2) 0.0267(11) Uani 0.645(4) 1 d PDU A 1
C24A C -0.1180(7) 0.8214(3) 0.0668(3) 0.0276(17) Uani 0.645(4) 1 d PDU A 1
C25A C -0.0700(5) 0.8057(3) 0.0230(3) 0.0277(16) Uani 0.645(4) 1 d PDU A 1
C26A C 0.0010(4) 0.8331(3) 0.0113(3) 0.0288(16) Uani 0.645(4) 1 d PDU A 1
C27A C 0.0751(3) 0.8049(2) -0.00305(18) 0.0297(11) Uani 0.645(4) 1 d PDU A 1
C28A C 0.1486(5) 0.8327(3) 0.0197(4) 0.0283(17) Uani 0.645(4) 1 d PDU A 1
C29A C 0.2195(5) 0.8055(3) 0.0403(3) 0.0247(17) Uani 0.645(4) 1 d PDU A 1
C30A C 0.2654(8) 0.8221(3) 0.0891(3) 0.0253(17) Uani 0.645(4) 1 d PDU A 1
C31A C 0.2931(3) 0.7767(2) 0.1189(2) 0.0263(11) Uani 0.645(4) 1 d PDU A 1
C32A C 0.2921(3) 0.7754(2) 0.1732(2) 0.0294(11) Uani 0.645(4) 1 d PDU A 1
C33A C 0.2637(6) 0.7299(3) 0.1994(3) 0.0258(17) Uani 0.645(4) 1 d PDU A 1
C34A C 0.2164(5) 0.7457(3) 0.2433(3) 0.0285(17) Uani 0.645(4) 1 d PDU A 1
C35A C 0.1456(5) 0.7184(3) 0.2555(4) 0.0235(16) Uani 0.645(4) 1 d PDU A 1
C36A C 0.0706(4) 0.7464(2) 0.26912(17) 0.0278(11) Uani 0.645(4) 1 d PDU A 1
C37A C -0.0025(5) 0.7186(3) 0.2470(4) 0.0217(16) Uani 0.645(4) 1 d PDU A 1
C38A C -0.0739(5) 0.7456(3) 0.2265(3) 0.0228(17) Uani 0.645(4) 1 d PDU A 1
C39A C -0.1189(7) 0.7295(3) 0.1770(3) 0.0228(17) Uani 0.645(4) 1 d PDU A 1
C40A C -0.0916(4) 0.6870(3) 0.1507(3) 0.0221(16) Uani 0.645(4) 1 d PDU A 1
C41A C -0.0905(4) 0.6883(3) 0.0934(3) 0.0232(16) Uani 0.645(4) 1 d PDU A 1
C42A C -0.1168(5) 0.7321(3) 0.0651(3) 0.0250(16) Uani 0.645(4) 1 d PDU A 1
C43A C -0.0698(5) 0.7500(3) 0.0222(3) 0.0261(16) Uani 0.645(4) 1 d PDU A 1
C44A C 0.0013(5) 0.7234(3) 0.0089(4) 0.0267(18) Uani 0.645(4) 1 d PDU A 1
C45A C 0.0760(4) 0.7521(2) -0.00407(18) 0.0282(11) Uani 0.645(4) 1 d PDU A 1
C46A C 0.1491(5) 0.7238(3) 0.0175(5) 0.0255(18) Uani 0.645(4) 1 d PDU A 1
C47A C 0.2196(5) 0.7501(3) 0.0390(3) 0.0237(16) Uani 0.645(4) 1 d PDU A 1
C48A C 0.2655(6) 0.7323(3) 0.0875(3) 0.0242(16) Uani 0.645(4) 1 d PDU A 1
C49A C 0.2380(4) 0.6884(3) 0.1123(3) 0.0220(16) Uani 0.645(4) 1 d PDU A 1
C50A C 0.2373(5) 0.6876(3) 0.1698(3) 0.0248(16) Uani 0.645(4) 1 d PDU A 1
C51A C 0.1623(5) 0.6588(4) 0.1820(3) 0.0254(17) Uani 0.645(4) 1 d PDU A 1
C52A C 0.1176(5) 0.6743(3) 0.2243(3) 0.0239(16) Uani 0.645(4) 1 d PDU A 1
C53A C 0.0255(5) 0.6743(3) 0.2189(3) 0.0219(15) Uani 0.645(4) 1 d PDU A 1
C54A C -0.0174(5) 0.6588(3) 0.1720(3) 0.0220(16) Uani 0.645(4) 1 d PDU A 1
C55A C 0.0300(3) 0.64277(17) 0.1279(2) 0.0249(11) Uani 0.645(4) 1 d PDU A 1
C56A C -0.0154(5) 0.6610(5) 0.0796(3) 0.0239(17) Uani 0.645(4) 1 d PDU A 1
C57A C 0.0295(6) 0.6777(4) 0.0381(4) 0.0249(18) Uani 0.645(4) 1 d PDU A 1
C58A C 0.1216(6) 0.6778(4) 0.0432(4) 0.0242(18) Uani 0.645(4) 1 d PDU A 1
C59A C 0.1650(5) 0.6607(4) 0.0900(3) 0.0242(17) Uani 0.645(4) 1 d PDU A 1
C60A C 0.1165(3) 0.64275(17) 0.1328(2) 0.0240(10) Uani 0.645(4) 1 d PDU A 1
C1B C 0.0713(6) 0.9069(3) 0.1061(4) 0.0293(18) Uani 0.355(4) 1 d PDU A 2
C2B C 0.0722(7) 0.9068(3) 0.1610(4) 0.0318(19) Uani 0.355(4) 1 d PDU A 2
C3B C -0.0014(8) 0.8896(7) 0.1876(6) 0.027(3) Uani 0.355(4) 1 d PDU A 2
C4B C -0.0718(9) 0.8733(6) 0.1556(6) 0.026(3) Uani 0.355(4) 1 d PDU A 2
C5B C -0.0723(10) 0.8733(6) 0.0975(6) 0.026(3) Uani 0.355(4) 1 d PDU A 2
C6B C -0.0024(8) 0.8893(7) 0.0726(6) 0.028(3) Uani 0.355(4) 1 d PDU A 2
C7B C 0.0253(7) 0.8614(5) 0.0278(5) 0.024(2) Uani 0.355(4) 1 d PDU A 2
C8B C 0.1181(7) 0.8617(5) 0.0323(5) 0.025(2) Uani 0.355(4) 1 d PDU A 2
C9B C 0.1460(8) 0.8900(6) 0.0803(5) 0.023(3) Uani 0.355(4) 1 d PDU A 2
C10B C 0.2159(9) 0.8738(6) 0.1117(5) 0.025(3) Uani 0.355(4) 1 d PDU A 2
C11B C 0.2172(9) 0.8738(5) 0.1695(6) 0.024(3) Uani 0.355(4) 1 d PDU A 2
C12B C 0.1463(9) 0.8894(9) 0.1939(7) 0.030(3) Uani 0.355(4) 1 d PDU A 2
C13B C 0.1200(9) 0.8614(6) 0.2391(6) 0.026(3) Uani 0.355(4) 1 d PDU A 2
C14B C 0.0277(9) 0.8605(5) 0.2343(6) 0.025(3) Uani 0.355(4) 1 d PDU A 2
C15B C -0.0189(9) 0.8186(5) 0.2483(8) 0.024(3) Uani 0.355(4) 1 d PDU A 2
C16B C -0.0925(9) 0.8022(5) 0.2151(6) 0.022(3) Uani 0.355(4) 1 d PDU A 2
C17B C -0.1195(13) 0.8288(6) 0.1698(5) 0.023(3) Uani 0.355(4) 1 d PDU A 2
C18B C -0.1479(5) 0.8002(3) 0.1220(4) 0.0247(18) Uani 0.355(4) 1 d PDU A 2
C19B C -0.1179(14) 0.8286(6) 0.0775(6) 0.026(3) Uani 0.355(4) 1 d PDU A 2
C20B C -0.0923(8) 0.8013(5) 0.0341(5) 0.025(3) Uani 0.355(4) 1 d PDU A 2
C21B C -0.0179(8) 0.8182(4) 0.0089(6) 0.024(3) Uani 0.355(4) 1 d PDU A 2
C22B C 0.0300(6) 0.7733(4) -0.0057(3) 0.0265(18) Uani 0.355(4) 1 d PDU A 2
C23B C 0.1165(6) 0.7735(4) -0.0008(3) 0.0266(19) Uani 0.355(4) 1 d PDU A 2
C24B C 0.1628(9) 0.8186(5) 0.0186(7) 0.025(3) Uani 0.355(4) 1 d PDU A 2
C25B C 0.2368(10) 0.8020(5) 0.0516(6) 0.024(3) Uani 0.355(4) 1 d PDU A 2
C26B C 0.2622(15) 0.8288(6) 0.0974(6) 0.026(3) Uani 0.355(4) 1 d PDU A 2
C27B C 0.2922(5) 0.8007(3) 0.1448(4) 0.0257(18) Uani 0.355(4) 1 d PDU A 2
C28B C 0.2637(12) 0.8289(6) 0.1898(5) 0.027(3) Uani 0.355(4) 1 d PDU A 2
C29B C 0.2379(8) 0.8017(5) 0.2325(6) 0.025(3) Uani 0.355(4) 1 d PDU A 2
C30B C 0.1628(9) 0.8183(5) 0.2572(7) 0.026(3) Uani 0.355(4) 1 d PDU A 2
C31B C 0.1160(5) 0.7745(4) 0.2724(3) 0.0276(18) Uani 0.355(4) 1 d PDU A 2
C32B C 0.0285(5) 0.7739(4) 0.2677(3) 0.0247(18) Uani 0.355(4) 1 d PDU A 2
C33B C -0.0175(9) 0.7298(5) 0.2475(8) 0.023(3) Uani 0.355(4) 1 d PDU A 2
C34B C -0.0918(9) 0.7460(5) 0.2150(6) 0.020(3) Uani 0.355(4) 1 d PDU A 2
C35B C -0.1184(13) 0.7187(6) 0.1700(5) 0.020(3) Uani 0.355(4) 1 d PDU A 2
C36B C -0.1465(5) 0.7472(3) 0.1219(3) 0.0218(17) Uani 0.355(4) 1 d PDU A 2
C37B C -0.1177(9) 0.7185(5) 0.0772(5) 0.020(2) Uani 0.355(4) 1 d PDU A 2
C38B C -0.0916(8) 0.7453(5) 0.0345(5) 0.022(3) Uani 0.355(4) 1 d PDU A 2
C39B C -0.0173(9) 0.7289(5) 0.0095(8) 0.023(3) Uani 0.355(4) 1 d PDU A 2
C40B C 0.0269(10) 0.6861(6) 0.0287(7) 0.020(3) Uani 0.355(4) 1 d PDU A 2
C41B C 0.1193(10) 0.6864(7) 0.0335(7) 0.020(3) Uani 0.355(4) 1 d PDU A 2
C42B C 0.1641(10) 0.7292(6) 0.0193(9) 0.021(3) Uani 0.355(4) 1 d PDU A 2
C43B C 0.2375(9) 0.7464(5) 0.0522(6) 0.021(3) Uani 0.355(4) 1 d PDU A 2
C44B C 0.2639(11) 0.7191(5) 0.0973(5) 0.020(3) Uani 0.355(4) 1 d PDU A 2
C45B C 0.2923(5) 0.7477(3) 0.1452(3) 0.0217(17) Uani 0.355(4) 1 d PDU A 2
C46B C 0.2632(12) 0.7193(5) 0.1893(5) 0.022(3) Uani 0.355(4) 1 d PDU A 2
C47B C 0.2374(8) 0.7460(5) 0.2323(6) 0.025(3) Uani 0.355(4) 1 d PDU A 2
C48B C 0.1624(9) 0.7299(5) 0.2572(7) 0.026(3) Uani 0.355(4) 1 d PDU A 2
C49B C 0.1189(8) 0.6872(5) 0.2386(5) 0.021(3) Uani 0.355(4) 1 d PDU A 2
C50B C 0.0266(8) 0.6867(5) 0.2335(5) 0.022(3) Uani 0.355(4) 1 d PDU A 2
C51B C -0.0004(8) 0.6583(6) 0.1862(5) 0.021(3) Uani 0.355(4) 1 d PDU A 2
C52B C -0.0715(8) 0.6739(5) 0.1550(5) 0.017(2) Uani 0.355(4) 1 d PDU A 2
C53B C -0.0709(8) 0.6742(5) 0.0973(5) 0.020(2) Uani 0.355(4) 1 d PDU A 2
C54B C 0.0000(9) 0.6579(9) 0.0739(6) 0.023(3) Uani 0.355(4) 1 d PDU A 2
C55B C 0.0742(6) 0.6409(3) 0.1062(3) 0.0220(17) Uani 0.355(4) 1 d PDU A 2
C56B C 0.1475(8) 0.6585(8) 0.0808(6) 0.021(3) Uani 0.355(4) 1 d PDU A 2
C57B C 0.2180(9) 0.6744(5) 0.1119(5) 0.019(2) Uani 0.355(4) 1 d PDU A 2
C58B C 0.2176(9) 0.6744(5) 0.1696(5) 0.020(3) Uani 0.355(4) 1 d PDU A 2
C59B C 0.1464(8) 0.6589(7) 0.1940(5) 0.020(3) Uani 0.355(4) 1 d PDU A 2
C60B C 0.0737(5) 0.6408(3) 0.1613(3) 0.0234(17) Uani 0.355(4) 1 d PDU A 2
N1 N 0.06035(13) 0.67591(8) 0.36816(8) 0.0138(5) Uani 1 1 d . . .
H64 H 0.0638 0.7066 0.3825 0.017 Uiso 1 1 calc R . .
C121 C -0.01377(16) 0.65228(10) 0.35109(10) 0.0135(5) Uani 1 1 d . . .
C122 C 0.00759(16) 0.60456(10) 0.32534(10) 0.0138(5) Uani 1 1 d . . .
C123 C -0.04278(17) 0.56685(10) 0.29803(10) 0.0160(6) Uani 1 1 d . . .
C124 C 0.00108(18) 0.52377(11) 0.28224(11) 0.0210(6) Uani 1 1 d . . .
H1 H -0.0303 0.4963 0.2659 0.025 Uiso 1 1 calc R . .
C125 C 0.08825(18) 0.51923(11) 0.28933(11) 0.0210(6) Uani 1 1 d . . .
H2 H 0.1138 0.4888 0.2777 0.025 Uiso 1 1 calc R . .
C126 C 0.13988(17) 0.55752(10) 0.31284(10) 0.0161(6) Uani 1 1 d . . .
C127 C 0.09721(17) 0.60020(10) 0.33159(10) 0.0137(5) Uani 1 1 d . . .
C128 C 0.12812(16) 0.64585(10) 0.36015(10) 0.0130(5) Uani 1 1 d . . .
N2 N 0.20786(14) 0.65428(8) 0.37854(8) 0.0139(5) Uani 1 1 d . . .
N3 N 0.19176(14) 0.74511(8) 0.38987(8) 0.0143(5) Uani 1 1 d . . .
C129 C 0.23437(16) 0.69983(10) 0.39684(10) 0.0137(5) Uani 1 1 d . . .
C130 C 0.31833(16) 0.70915(10) 0.42401(10) 0.0133(5) Uani 1 1 d . . .
C131 C 0.38448(16) 0.67615(10) 0.44228(10) 0.0150(5) Uani 1 1 d . . .
C132 C 0.45732(17) 0.70034(11) 0.46430(11) 0.0195(6) Uani 1 1 d . . .
H3 H 0.5049 0.6799 0.4754 0.023 Uiso 1 1 calc R . .
C133 C 0.46327(17) 0.75299(11) 0.47066(11) 0.0189(6) Uani 1 1 d . . .
H4 H 0.5148 0.7671 0.4859 0.023 Uiso 1 1 calc R . .
C134 C 0.39657(17) 0.78620(10) 0.45562(10) 0.0154(6) Uani 1 1 d . . .
C135 C 0.32467(16) 0.76270(10) 0.43025(10) 0.0132(5) Uani 1 1 d . . .
C136 C 0.24494(16) 0.78403(10) 0.40669(10) 0.0133(5) Uani 1 1 d . . .
N4 N 0.23109(14) 0.83414(8) 0.39951(8) 0.0145(5) Uani 1 1 d . . .
N5 N 0.08038(14) 0.82673(8) 0.38848(8) 0.0151(5) Uani 1 1 d . . .
H65 H 0.0767 0.7935 0.3935 0.018 Uiso 1 1 calc R . .
C137 C 0.15454(17) 0.85264(10) 0.38666(10) 0.0138(5) Uani 1 1 d . . .
C138 C 0.13392(17) 0.90591(10) 0.37341(10) 0.0157(6) Uani 1 1 d . . .
C139 C 0.18595(18) 0.94828(10) 0.36498(11) 0.0180(6) Uani 1 1 d . . .
C140 C 0.14363(19) 0.99524(11) 0.35647(12) 0.0243(6) Uani 1 1 d . . .
H5 H 0.1760 1.0254 0.3529 0.029 Uiso 1 1 calc R . .
C141 C 0.05635(19) 0.99893(11) 0.35311(12) 0.0242(7) Uani 1 1 d . . .
H6 H 0.0314 1.0317 0.3474 0.029 Uiso 1 1 calc R . .
C142 C 0.00286(18) 0.95658(10) 0.35773(11) 0.0202(6) Uani 1 1 d . . .
C143 C 0.04453(17) 0.90975(10) 0.37000(10) 0.0171(6) Uani 1 1 d . . .
C144 C 0.01294(17) 0.85863(10) 0.38160(10) 0.0145(5) Uani 1 1 d . . .
N6 N -0.06684(13) 0.84685(8) 0.38878(8) 0.0142(5) Uani 1 1 d . . .
N7 N -0.05070(14) 0.75576(8) 0.37770(8) 0.0145(5) Uani 1 1 d . B .
C145 C -0.09275(16) 0.79876(10) 0.39239(10) 0.0146(5) Uani 1 1 d . . .
C146 C -0.17608(17) 0.78449(10) 0.40828(10) 0.0157(6) Uani 1 1 d . . .
C147 C -0.23905(18) 0.81361(11) 0.42982(12) 0.0228(6) Uani 1 1 d . . .
C148 C -0.3123(2) 0.78731(12) 0.43846(14) 0.0333(8) Uani 1 1 d . . .
H7 H -0.3569 0.8054 0.4530 0.040 Uiso 1 1 calc R . .
C149 C -0.3234(2) 0.73552(13) 0.42681(14) 0.0334(8) Uani 1 1 d . B .
H8 H -0.3759 0.7199 0.4325 0.040 Uiso 1 1 calc R . .
C150 C -0.25953(18) 0.70558(11) 0.40696(12) 0.0233(6) Uani 1 1 d . . .
C151 C -0.18503(17) 0.73160(10) 0.39814(10) 0.0163(6) Uani 1 1 d . B .
C152 C -0.10499(16) 0.71521(10) 0.37818(10) 0.0144(5) Uani 1 1 d . . .
N8 N -0.09063(13) 0.66816(8) 0.36020(8) 0.0141(5) Uani 1 1 d . B .
C153 C -0.13472(17) 0.57062(10) 0.28105(10) 0.0178(6) Uani 1 1 d . . .
C154 C -0.18508(19) 0.52665(11) 0.27955(13) 0.0267(7) Uani 1 1 d . . .
H9 H -0.1622 0.4956 0.2940 0.032 Uiso 1 1 calc R . .
C155 C -0.2676(2) 0.52758(13) 0.25740(13) 0.0314(7) Uani 1 1 d . . .
H10 H -0.3008 0.4973 0.2569 0.038 Uiso 1 1 calc R . .
C156 C -0.3022(2) 0.57224(13) 0.23604(13) 0.0308(7) Uani 1 1 d . . .
H11 H -0.3586 0.5727 0.2204 0.037 Uiso 1 1 calc R . .
C157 C -0.25339(19) 0.61653(13) 0.23768(12) 0.0271(7) Uani 1 1 d . . .
H12 H -0.2767 0.6475 0.2233 0.033 Uiso 1 1 calc R . .
C158 C -0.17062(18) 0.61566(11) 0.26023(11) 0.0210(6) Uani 1 1 d . . .
H13 H -0.1381 0.6462 0.2615 0.025 Uiso 1 1 calc R . .
C159 C 0.40400(17) 0.84080(10) 0.47218(10) 0.0164(6) Uani 1 1 d . . .
C160 C 0.47957(18) 0.86724(11) 0.46748(12) 0.0232(6) Uani 1 1 d . . .
H14 H 0.5229 0.8518 0.4491 0.028 Uiso 1 1 calc R . .
C161 C 0.49215(19) 0.91562(11) 0.48920(13) 0.0284(7) Uani 1 1 d . . .
H15 H 0.5438 0.9331 0.4857 0.034 Uiso 1 1 calc R . .
C162 C 0.4297(2) 0.93852(11) 0.51595(13) 0.0279(7) Uani 1 1 d . . .
H16 H 0.4386 0.9715 0.5313 0.034 Uiso 1 1 calc R . .
C163 C 0.35396(19) 0.91312(11) 0.52024(11) 0.0225(6) Uani 1 1 d . . .
H17 H 0.3107 0.9288 0.5384 0.027 Uiso 1 1 calc R . .
C164 C 0.34113(18) 0.86484(10) 0.49819(10) 0.0183(6) Uani 1 1 d . . .
H18 H 0.2887 0.8480 0.5009 0.022 Uiso 1 1 calc R . .
C165 C 0.27859(18) 0.94599(10) 0.36009(11) 0.0190(6) Uani 1 1 d . . .
C166 C 0.31228(19) 0.91050(11) 0.32647(11) 0.0229(6) Uani 1 1 d . . .
H19 H 0.2768 0.8850 0.3098 0.027 Uiso 1 1 calc R . .
C167 C 0.39682(19) 0.91201(13) 0.31703(13) 0.0297(7) Uani 1 1 d . . .
H20 H 0.4187 0.8880 0.2935 0.036 Uiso 1 1 calc R . .
C168 C 0.4497(2) 0.94850(13) 0.34192(14) 0.0356(8) Uani 1 1 d . . .
H21 H 0.5078 0.9495 0.3355 0.043 Uiso 1 1 calc R . .
C169 C 0.4173(2) 0.98340(13) 0.37611(14) 0.0339(8) Uani 1 1 d . . .
H22 H 0.4534 1.0082 0.3935 0.041 Uiso 1 1 calc R . .
C170 C 0.3325(2) 0.98222(11) 0.38500(12) 0.0263(7) Uani 1 1 d . . .
H23 H 0.3108 1.0064 0.4084 0.032 Uiso 1 1 calc R . .
C171 C -0.08959(18) 0.96332(10) 0.34590(11) 0.0211(6) Uani 1 1 d . . .
C172 C -0.1295(2) 1.00761(12) 0.36201(14) 0.0298(7) Uani 1 1 d . . .
H24 H -0.0986 1.0313 0.3845 0.036 Uiso 1 1 calc R . .
C173 C -0.2132(2) 1.01768(12) 0.34575(15) 0.0366(8) Uani 1 1 d . . .
H25 H -0.2390 1.0482 0.3570 0.044 Uiso 1 1 calc R . .
C174 C -0.2592(2) 0.98360(14) 0.31334(14) 0.0363(8) Uani 1 1 d . . .
H26 H -0.3163 0.9908 0.3017 0.044 Uiso 1 1 calc R . .
C175 C -0.22152(19) 0.93858(13) 0.29777(13) 0.0296(7) Uani 1 1 d . . .
H27 H -0.2533 0.9147 0.2760 0.036 Uiso 1 1 calc R . .
C176 C -0.13722(18) 0.92837(11) 0.31404(11) 0.0232(6) Uani 1 1 d . . .
H28 H -0.1120 0.8975 0.3034 0.028 Uiso 1 1 calc R . .
C177 C -0.23029(19) 0.86802(11) 0.44709(12) 0.0255(7) Uani 1 1 d . . .
C178 C -0.1624(2) 0.88360(13) 0.48102(12) 0.0336(8) Uani 1 1 d . . .
H29 H -0.1182 0.8600 0.4905 0.040 Uiso 1 1 calc R . .
C179 C -0.1575(3) 0.93301(14) 0.50158(14) 0.0451(10) Uani 1 1 d . . .
H30 H -0.1108 0.9429 0.5252 0.054 Uiso 1 1 calc R . .
C180 C -0.2213(3) 0.96766(13) 0.48738(15) 0.0443(9) Uani 1 1 d . . .
H31 H -0.2195 1.0011 0.5021 0.053 Uiso 1 1 calc R . .
C181 C -0.2870(2) 0.95340(13) 0.45196(17) 0.0438(10) Uani 1 1 d . . .
H32 H -0.3291 0.9778 0.4406 0.053 Uiso 1 1 calc R . .
C182 C -0.2927(2) 0.90395(13) 0.43267(15) 0.0370(8) Uani 1 1 d . . .
H33 H -0.3397 0.8943 0.4092 0.044 Uiso 1 1 calc R . .
C183 C -0.2697(5) 0.6474(3) 0.4026(3) 0.0215(16) Uani 0.619(9) 1 d PDU B 3
C184 C -0.3411(4) 0.6292(2) 0.3710(3) 0.0321(15) Uani 0.619(9) 1 d PDU B 3
H66 H -0.3780 0.6526 0.3520 0.038 Uiso 0.619(9) 1 calc PR B 3
C185 C -0.3569(5) 0.5756(3) 0.3681(3) 0.041(2) Uani 0.619(9) 1 d PDU B 3
H67 H -0.4031 0.5626 0.3460 0.049 Uiso 0.619(9) 1 calc PR B 3
C186 C -0.3024(4) 0.5421(2) 0.3988(3) 0.0443(18) Uani 0.619(9) 1 d PDU B 3
H68 H -0.3136 0.5064 0.3978 0.053 Uiso 0.619(9) 1 calc PR B 3
C187 C -0.2318(4) 0.5605(2) 0.4310(3) 0.0467(18) Uani 0.619(9) 1 d PDU B 3
H69 H -0.1967 0.5373 0.4517 0.056 Uiso 0.619(9) 1 calc PR B 3
C188 C -0.2139(4) 0.6136(2) 0.4320(3) 0.0345(15) Uani 0.619(9) 1 d PDU B 3
H70 H -0.1654 0.6264 0.4521 0.041 Uiso 0.619(9) 1 calc PR B 3
Br1 Br 0.45210(2) 0.603133(17) 0.159841(15) 0.04807(11) Uani 1 1 d DU . .
C189 C 0.5270(2) 0.64739(13) 0.12661(13) 0.0350(8) Uani 1 1 d DU . .
C190 C 0.6039(2) 0.62870(15) 0.11281(15) 0.0415(9) Uani 1 1 d DU . .
H39 H 0.6188 0.5939 0.1192 0.050 Uiso 1 1 calc R . .
C191 C 0.6591(3) 0.66164(19) 0.08936(18) 0.0622(12) Uani 1 1 d DU . .
H40 H 0.7113 0.6492 0.0788 0.075 Uiso 1 1 calc R . .
C192 C 0.6375(3) 0.71263(19) 0.08152(18) 0.0709(15) Uani 1 1 d DU . .
H41 H 0.6755 0.7355 0.0665 0.085 Uiso 1 1 calc R . .
C193 C 0.5600(4) 0.73016(17) 0.09570(17) 0.0691(14) Uani 1 1 d DU . .
H42 H 0.5453 0.7651 0.0900 0.083 Uiso 1 1 calc R . .
C194 C 0.5037(3) 0.69771(15) 0.11806(15) 0.0533(11) Uani 1 1 d DU . .
H43 H 0.4505 0.7098 0.1273 0.064 Uiso 1 1 calc R . .
Br2 Br 0.33848(2) 0.363794(15) 0.457170(18) 0.05040(12) Uani 1 1 d DU . .
C195 C 0.4184(2) 0.37385(12) 0.40676(13) 0.0344(8) Uani 1 1 d DU . .
C196 C 0.4014(3) 0.35714(14) 0.35416(17) 0.0564(11) Uani 1 1 d DU . .
H44 H 0.3498 0.3404 0.3432 0.068 Uiso 1 1 calc R . .
C197 C 0.4621(3) 0.36573(16) 0.31855(16) 0.0612(12) Uani 1 1 d DU . .
H45 H 0.4518 0.3542 0.2830 0.073 Uiso 1 1 calc R . .
C198 C 0.5367(3) 0.39052(16) 0.33356(15) 0.0551(11) Uani 1 1 d DU . .
H46 H 0.5770 0.3965 0.3085 0.066 Uiso 1 1 calc R . .
C199 C 0.5523(2) 0.40650(14) 0.38526(14) 0.0407(9) Uani 1 1 d DU . .
H47 H 0.6038 0.4234 0.3959 0.049 Uiso 1 1 calc R . .
C200 C 0.49353(19) 0.39811(12) 0.42196(12) 0.0276(7) Uani 1 1 d DU . .
H48 H 0.5051 0.4091 0.4576 0.033 Uiso 1 1 calc R . .
Br3 Br 0.28096(3) 0.27891(2) 0.235355(18) 0.06630(15) Uani 1 1 d DU C 3
C201 C 0.3934(2) 0.26626(14) 0.22033(13) 0.0376(8) Uani 1 1 d DU C 3
C202 C 0.4292(2) 0.29663(14) 0.18251(13) 0.0426(9) Uani 1 1 d DU C 3
H76 H 0.3984 0.3237 0.1649 0.051 Uiso 1 1 calc R C 3
C203 C 0.5131(3) 0.28548(17) 0.17165(15) 0.0567(11) Uani 1 1 d DU C 3
H77 H 0.5390 0.3062 0.1467 0.068 Uiso 1 1 calc R C 3
C204 C 0.56096(18) 0.24424(14) 0.19656(12) 0.0323(8) Uani 1 1 d DU C 3
H78 H 0.6153 0.2350 0.1866 0.039 Uiso 1 1 calc R C 3
C205 C 0.5227(3) 0.21918(17) 0.23574(18) 0.0625(12) Uani 1 1 d DU C 3
H79 H 0.5545 0.1942 0.2561 0.075 Uiso 1 1 calc R C 3
C206 C 0.4388(2) 0.22824(15) 0.24769(15) 0.0475(9) Uani 1 1 d DU C 3
H80 H 0.4141 0.2086 0.2740 0.057 Uiso 1 1 calc R C 3
C207 C 0.23300(18) 0.55126(11) 0.31354(10) 0.0186(6) Uani 1 1 d . . .
C208 C 0.26986(19) 0.50406(11) 0.32832(12) 0.0239(6) Uani 1 1 d . . .
H54 H 0.2362 0.4779 0.3419 0.029 Uiso 1 1 calc R . .
C209 C 0.3551(2) 0.49516(12) 0.32341(13) 0.0304(7) Uani 1 1 d . . .
H55 H 0.3795 0.4632 0.3339 0.036 Uiso 1 1 calc R . .
C210 C 0.4043(2) 0.53259(13) 0.30335(12) 0.0308(7) Uani 1 1 d . . .
H56 H 0.4621 0.5262 0.2990 0.037 Uiso 1 1 calc R . .
C211 C 0.36898(19) 0.57983(12) 0.28947(12) 0.0272(7) Uani 1 1 d . . .
H57 H 0.4033 0.6060 0.2765 0.033 Uiso 1 1 calc R . .
C212 C 0.28438(18) 0.58897(11) 0.29447(11) 0.0200(6) Uani 1 1 d . . .
H58 H 0.2610 0.6214 0.2847 0.024 Uiso 1 1 calc R . .
C213 C 0.38064(17) 0.61926(10) 0.44532(10) 0.0166(6) Uani 1 1 d . . .
C214 C 0.31438(18) 0.59424(11) 0.46718(11) 0.0217(6) Uani 1 1 d . . .
H59 H 0.2658 0.6130 0.4751 0.026 Uiso 1 1 calc R . .
C215 C 0.3185(2) 0.54226(11) 0.47744(12) 0.0277(7) Uani 1 1 d . . .
H60 H 0.2733 0.5259 0.4931 0.033 Uiso 1 1 calc R . .
C216 C 0.3876(2) 0.51374(11) 0.46517(12) 0.0280(7) Uani 1 1 d . . .
H61 H 0.3903 0.4781 0.4725 0.034 Uiso 1 1 calc R . .
C217 C 0.4529(2) 0.53794(11) 0.44199(12) 0.0258(7) Uani 1 1 d . . .
H62 H 0.5000 0.5186 0.4325 0.031 Uiso 1 1 calc R . .
C218 C 0.45014(18) 0.59025(11) 0.43250(11) 0.0207(6) Uani 1 1 d . . .
H63 H 0.4958 0.6065 0.4172 0.025 Uiso 1 1 calc R . .
C221 C -0.3948(6) 0.5990(3) 0.3474(4) 0.031(2) Uani 0.381(9) 1 d PDU B 4
H71 H -0.4459 0.5939 0.3259 0.037 Uiso 0.381(9) 1 calc PR B 4
C223 C -0.2669(5) 0.5624(3) 0.3969(4) 0.029(2) Uani 0.381(9) 1 d PDU B 4
H72 H -0.2342 0.5337 0.4089 0.035 Uiso 0.381(9) 1 calc PR B 4
C224 C -0.2379(5) 0.6133(3) 0.4091(4) 0.021(2) Uani 0.381(9) 1 d PDU B 4
H73 H -0.1855 0.6183 0.4293 0.025 Uiso 0.381(9) 1 calc PR B 4
C222 C -0.3452(7) 0.5556(3) 0.3665(5) 0.030(3) Uani 0.381(9) 1 d PDU B 4
H74 H -0.3653 0.5219 0.3587 0.036 Uiso 0.381(9) 1 calc PR B 4
C220 C -0.3667(6) 0.6498(3) 0.3609(4) 0.030(2) Uani 0.381(9) 1 d PDU B 4
H75 H -0.4002 0.6786 0.3499 0.036 Uiso 0.381(9) 1 calc PR B 4
C219 C -0.2871(8) 0.6567(4) 0.3913(6) 0.026(3) Uani 0.381(9) 1 d PDU B 4

loop_
_atom_site_aniso_label
_atom_site_aniso_U_11
_atom_site_aniso_U_22
_atom_site_aniso_U_33
_atom_site_aniso_U_23
_atom_site_aniso_U_13
_atom_site_aniso_U_12
C1A 0.044(3) 0.011(2) 0.041(3) 0.001(2) 0.013(3) 0.005(2)
C2A 0.041(3) 0.011(2) 0.046(3) -0.002(2) 0.012(3) -0.002(2)
C3A 0.039(4) 0.022(3) 0.039(3) -0.012(3) 0.009(3) -0.013(3)
C4A 0.040(3) 0.024(3) 0.026(4) -0.013(3) 0.003(3) -0.008(3)
C5A 0.035(3) 0.018(3) 0.027(4) -0.010(2) 0.010(3) -0.001(3)
C6A 0.035(4) 0.017(3) 0.038(3) -0.004(3) 0.010(3) 0.005(3)
C7A 0.027(4) 0.024(4) 0.040(3) -0.001(3) 0.008(3) 0.009(3)
C8A 0.023(3) 0.029(4) 0.039(3) 0.012(3) 0.005(3) 0.014(3)
C9A 0.038(3) 0.025(3) 0.036(3) 0.014(3) 0.013(3) 0.013(3)
C10A 0.041(3) 0.022(3) 0.027(3) 0.016(2) 0.002(3) 0.003(3)
C11A 0.039(3) 0.023(3) 0.027(3) 0.013(2) 0.014(3) 0.000(3)
C12A 0.035(4) 0.020(3) 0.033(3) 0.008(3) 0.011(3) -0.007(3)
C13A 0.023(3) 0.024(3) 0.038(3) 0.005(3) 0.008(2) -0.011(3)
C14A 0.024(3) 0.028(4) 0.036(3) -0.010(3) 0.005(3) -0.015(3)
C15A 0.022(3) 0.032(3) 0.028(3) -0.005(3) -0.003(3) -0.011(3)
C16A 0.025(4) 0.043(3) 0.019(3) -0.006(2) -0.005(2) -0.010(3)
C17A 0.034(4) 0.036(3) 0.019(3) -0.015(3) 0.000(3) -0.005(3)
C18A 0.039(3) 0.037(3) 0.009(2) -0.007(2) 0.004(2) -0.003(3)
C19A 0.035(3) 0.032(3) 0.018(3) -0.012(3) 0.015(3) -0.005(3)
C20A 0.025(4) 0.029(3) 0.021(3) -0.002(2) 0.014(3) 0.003(3)
C21A 0.022(3) 0.027(3) 0.034(4) 0.000(3) 0.011(3) 0.006(3)
C22A 0.016(2) 0.032(3) 0.032(3) 0.003(2) 0.005(2) 0.002(2)
C23A 0.016(2) 0.033(3) 0.031(3) 0.006(2) -0.0013(19) 0.0030(19)
C24A 0.020(3) 0.035(3) 0.027(3) 0.012(3) -0.003(3) 0.010(3)
C25A 0.023(3) 0.041(3) 0.019(3) 0.011(2) -0.005(2) 0.008(3)
C26A 0.034(3) 0.034(4) 0.018(3) 0.014(3) -0.003(3) 0.004(3)
C27A 0.033(3) 0.044(3) 0.013(2) 0.010(2) 0.0049(19) 0.004(2)
C28A 0.034(3) 0.032(4) 0.020(3) 0.010(3) 0.012(3) -0.001(3)
C29A 0.025(4) 0.032(3) 0.019(3) 0.004(2) 0.012(3) -0.005(3)
C30A 0.019(3) 0.030(3) 0.029(3) 0.004(3) 0.014(3) -0.007(3)
C31A 0.016(2) 0.032(3) 0.031(3) 0.000(2) 0.0059(19) -0.001(2)
C32A 0.018(2) 0.040(3) 0.030(3) 0.000(2) -0.002(2) -0.003(2)
C33A 0.018(3) 0.033(3) 0.024(3) 0.003(3) -0.007(3) 0.002(3)
C34A 0.027(4) 0.042(3) 0.015(3) 0.000(2) -0.010(2) 0.003(3)
C35A 0.029(3) 0.032(3) 0.009(2) 0.009(3) -0.004(2) -0.002(3)
C36A 0.040(3) 0.037(3) 0.007(2) 0.0024(19) 0.0030(19) -0.004(3)
C37A 0.031(3) 0.025(3) 0.010(2) 0.009(3) 0.007(3) -0.005(3)
C38A 0.025(4) 0.029(3) 0.016(3) 0.000(2) 0.011(2) -0.005(3)
C39A 0.020(3) 0.025(3) 0.025(3) 0.003(2) 0.009(3) -0.003(3)
C40A 0.019(3) 0.021(3) 0.026(3) 0.005(2) -0.001(2) -0.007(2)
C41A 0.019(3) 0.024(4) 0.026(3) -0.005(3) -0.003(2) -0.005(2)
C42A 0.019(3) 0.034(3) 0.021(3) 0.003(3) -0.006(3) -0.004(3)
C43A 0.021(3) 0.044(3) 0.012(3) 0.004(2) -0.007(2) -0.002(3)
C44A 0.028(3) 0.040(3) 0.011(3) -0.010(3) -0.006(3) 0.000(3)
C45A 0.034(3) 0.043(3) 0.008(2) -0.002(2) 0.003(2) 0.002(3)
C46A 0.028(3) 0.037(4) 0.013(3) -0.007(3) 0.007(3) 0.004(3)
C47A 0.023(3) 0.033(3) 0.016(3) 0.002(2) 0.011(2) 0.007(3)
C48A 0.017(3) 0.029(3) 0.027(3) 0.000(3) 0.007(3) 0.006(3)
C49A 0.015(3) 0.022(3) 0.028(3) -0.005(3) -0.002(2) 0.004(2)
C50A 0.019(3) 0.025(4) 0.029(3) 0.007(3) -0.003(2) 0.005(2)
C51A 0.029(3) 0.022(3) 0.025(3) 0.008(3) -0.001(2) 0.006(3)
C52A 0.031(3) 0.018(3) 0.023(3) 0.007(2) 0.000(3) 0.002(2)
C53A 0.030(3) 0.016(3) 0.021(3) 0.008(2) 0.006(3) -0.002(2)
C54A 0.027(3) 0.016(3) 0.023(3) 0.005(3) 0.001(2) -0.008(2)
C55A 0.033(3) 0.014(2) 0.027(2) -0.0011(19) 0.001(2) -0.0015(19)
C56A 0.028(4) 0.023(3) 0.020(3) -0.010(3) -0.001(3) -0.008(3)
C57A 0.030(3) 0.025(4) 0.018(4) -0.010(3) -0.005(3) 0.001(3)
C58A 0.031(3) 0.023(3) 0.019(4) -0.008(3) 0.005(3) 0.002(3)
C59A 0.024(3) 0.022(3) 0.027(3) -0.005(3) 0.003(3) 0.008(3)
C60A 0.031(3) 0.013(2) 0.028(2) -0.0008(19) 0.000(2) 0.0024(19)
C1B 0.033(4) 0.016(3) 0.041(4) 0.004(3) 0.012(4) -0.002(3)
C2B 0.036(4) 0.016(4) 0.044(4) -0.006(3) 0.009(4) -0.004(3)
C3B 0.027(5) 0.020(4) 0.034(5) -0.005(4) 0.006(4) 0.001(4)
C4B 0.023(5) 0.023(5) 0.034(4) 0.000(4) 0.010(4) 0.009(4)
C5B 0.025(5) 0.020(5) 0.033(4) 0.005(4) -0.001(4) 0.008(4)
C6B 0.029(4) 0.021(4) 0.035(5) 0.008(4) 0.008(4) 0.005(4)
C7B 0.026(4) 0.025(5) 0.023(5) 0.011(4) 0.005(4) 0.002(4)
C8B 0.031(4) 0.023(5) 0.022(5) 0.009(4) 0.007(4) -0.002(4)
C9B 0.025(4) 0.018(4) 0.028(5) 0.003(4) 0.007(4) -0.004(4)
C10B 0.023(5) 0.021(5) 0.031(4) -0.004(4) 0.004(4) -0.005(4)
C11B 0.024(5) 0.015(4) 0.034(4) -0.003(4) 0.003(4) -0.008(4)
C12B 0.030(5) 0.022(5) 0.038(5) -0.011(4) 0.008(4) -0.007(4)
C13B 0.027(4) 0.026(5) 0.024(5) -0.012(4) 0.002(4) -0.004(4)
C14B 0.032(4) 0.020(5) 0.022(5) -0.008(4) 0.002(4) 0.007(4)
C15B 0.027(5) 0.028(5) 0.018(4) -0.009(4) 0.008(4) 0.001(4)
C16B 0.019(5) 0.028(4) 0.021(5) -0.007(4) 0.007(4) -0.001(4)
C17B 0.018(4) 0.027(5) 0.026(4) -0.001(4) 0.009(4) 0.006(4)
C18B 0.013(3) 0.032(4) 0.029(4) 0.005(4) 0.003(3) 0.004(3)
C19B 0.019(4) 0.032(5) 0.028(5) 0.008(4) -0.001(4) 0.006(4)
C20B 0.020(5) 0.034(4) 0.020(5) 0.014(4) -0.004(4) 0.000(4)
C21B 0.025(5) 0.030(5) 0.018(4) 0.012(4) -0.005(4) 0.001(4)
C22B 0.030(4) 0.036(4) 0.012(3) 0.006(3) -0.001(3) 0.000(4)
C23B 0.031(4) 0.035(4) 0.016(3) 0.001(3) 0.010(3) -0.002(4)
C24B 0.028(5) 0.030(5) 0.018(4) 0.008(4) 0.013(4) 0.002(4)
C25B 0.019(5) 0.030(4) 0.023(5) 0.004(4) 0.012(4) 0.000(4)
C26B 0.022(5) 0.029(5) 0.028(5) 0.001(4) 0.005(4) -0.006(4)
C27B 0.016(3) 0.033(4) 0.028(4) -0.004(4) 0.004(3) -0.006(3)
C28B 0.022(4) 0.031(5) 0.027(5) -0.001(4) -0.001(4) -0.005(4)
C29B 0.019(5) 0.034(4) 0.020(5) -0.008(4) -0.002(4) -0.005(4)
C30B 0.023(5) 0.036(5) 0.017(4) -0.010(4) -0.006(4) -0.002(4)
C31B 0.031(4) 0.042(4) 0.010(3) -0.005(3) 0.001(3) -0.005(4)
C32B 0.027(4) 0.035(4) 0.013(3) -0.004(3) 0.005(3) -0.001(4)
C33B 0.022(5) 0.030(5) 0.018(4) 0.005(4) 0.007(4) -0.001(4)
C34B 0.018(5) 0.027(4) 0.018(5) 0.007(4) 0.005(4) 0.000(4)
C35B 0.016(4) 0.026(5) 0.018(4) 0.001(4) 0.002(4) -0.003(4)
C36B 0.012(3) 0.028(4) 0.025(4) 0.005(4) 0.001(3) -0.004(3)
C37B 0.014(4) 0.026(5) 0.019(4) 0.003(4) -0.004(4) -0.008(4)
C38B 0.017(5) 0.031(4) 0.017(5) 0.006(4) -0.005(4) -0.004(4)
C39B 0.024(5) 0.030(4) 0.014(4) 0.003(4) -0.001(4) -0.004(4)
C40B 0.027(4) 0.020(5) 0.014(5) -0.008(4) 0.004(4) -0.006(4)
C41B 0.029(4) 0.020(5) 0.012(5) -0.008(4) 0.000(4) 0.003(4)
C42B 0.026(5) 0.027(4) 0.013(5) -0.002(4) 0.009(4) 0.001(4)
C43B 0.019(5) 0.024(4) 0.021(5) -0.003(4) 0.007(4) -0.002(4)
C44B 0.017(4) 0.025(5) 0.018(4) -0.002(4) 0.002(4) 0.000(4)
C45B 0.015(3) 0.027(4) 0.023(4) -0.003(3) -0.001(3) 0.001(3)
C46B 0.018(4) 0.027(5) 0.023(5) 0.000(4) -0.001(4) 0.004(4)
C47B 0.018(5) 0.034(4) 0.022(5) 0.002(4) -0.003(4) -0.003(4)
C48B 0.025(5) 0.035(5) 0.018(4) 0.005(4) -0.001(4) -0.003(4)
C49B 0.024(4) 0.025(5) 0.015(5) 0.010(4) -0.003(4) 0.003(4)
C50B 0.027(4) 0.023(5) 0.017(5) 0.008(4) 0.000(4) -0.002(4)
C51B 0.025(4) 0.019(4) 0.020(5) 0.007(4) 0.003(4) -0.004(4)
C52B 0.020(5) 0.015(5) 0.016(4) -0.001(3) 0.003(4) -0.007(4)
C53B 0.020(5) 0.018(5) 0.022(4) 0.002(4) -0.003(4) -0.005(4)
C54B 0.024(5) 0.020(5) 0.025(5) -0.007(4) 0.001(4) -0.004(4)
C55B 0.025(4) 0.015(3) 0.027(4) -0.005(3) 0.004(4) -0.001(3)
C56B 0.025(5) 0.018(4) 0.021(5) -0.006(4) 0.001(4) 0.000(4)
C57B 0.020(5) 0.017(5) 0.022(4) -0.003(4) 0.006(4) 0.002(4)
C58B 0.019(5) 0.017(5) 0.023(4) 0.001(4) -0.002(4) 0.007(4)
C59B 0.022(4) 0.019(4) 0.019(5) 0.011(4) 0.001(4) 0.006(4)
C60B 0.029(4) 0.013(3) 0.028(4) 0.009(3) 0.004(3) 0.004(3)
N1 0.0155(11) 0.0113(11) 0.0146(11) -0.0009(9) 0.0004(9) 0.0000(9)
C121 0.0189(14) 0.0129(13) 0.0087(12) 0.0046(10) 0.0004(10) -0.0011(11)
C122 0.0178(14) 0.0129(13) 0.0106(12) 0.0029(10) 0.0015(10) -0.0006(11)
C123 0.0205(14) 0.0151(13) 0.0124(13) 0.0000(10) 0.0023(11) -0.0027(11)
C124 0.0245(16) 0.0177(14) 0.0206(15) -0.0070(12) -0.0002(12) -0.0050(12)
C125 0.0244(16) 0.0171(14) 0.0218(15) -0.0048(11) 0.0034(12) 0.0032(12)
C126 0.0200(14) 0.0167(14) 0.0118(13) 0.0006(10) 0.0015(11) -0.0003(11)
C127 0.0192(14) 0.0149(13) 0.0071(12) 0.0019(10) 0.0016(10) -0.0011(11)
C128 0.0178(14) 0.0117(13) 0.0097(12) 0.0037(10) 0.0018(10) 0.0002(10)
N2 0.0164(11) 0.0144(11) 0.0108(11) -0.0013(9) 0.0006(9) 0.0003(9)
N3 0.0162(11) 0.0129(11) 0.0139(11) -0.0005(9) 0.0028(9) 0.0010(9)
C129 0.0149(13) 0.0165(14) 0.0102(13) -0.0019(10) 0.0042(10) 0.0016(11)
C130 0.0140(13) 0.0156(13) 0.0105(12) 0.0000(10) 0.0016(10) 0.0000(11)
C131 0.0136(13) 0.0181(14) 0.0141(13) 0.0001(11) 0.0050(10) 0.0026(11)
C132 0.0147(14) 0.0187(14) 0.0248(15) 0.0013(12) -0.0002(11) 0.0050(11)
C133 0.0133(13) 0.0203(15) 0.0227(15) -0.0001(12) -0.0004(11) -0.0016(11)
C134 0.0170(14) 0.0162(14) 0.0133(13) 0.0002(11) 0.0035(10) -0.0001(11)
C135 0.0126(13) 0.0157(13) 0.0118(13) -0.0004(10) 0.0037(10) 0.0025(10)
C136 0.0156(13) 0.0166(14) 0.0082(12) 0.0002(10) 0.0034(10) -0.0001(11)
N4 0.0160(12) 0.0149(11) 0.0126(11) -0.0006(9) 0.0004(9) -0.0002(9)
N5 0.0170(12) 0.0118(11) 0.0160(11) -0.0014(9) -0.0010(9) 0.0021(9)
C137 0.0181(14) 0.0114(13) 0.0119(13) -0.0023(10) 0.0011(10) -0.0002(11)
C138 0.0200(14) 0.0154(13) 0.0115(13) 0.0003(10) 0.0005(11) 0.0027(11)
C139 0.0224(15) 0.0152(14) 0.0159(14) 0.0015(11) -0.0012(11) -0.0018(11)
C140 0.0258(16) 0.0159(14) 0.0313(17) 0.0017(12) 0.0029(13) -0.0038(12)
C141 0.0253(16) 0.0153(14) 0.0322(17) 0.0045(12) 0.0028(13) 0.0040(12)
C142 0.0237(15) 0.0168(14) 0.0206(15) 0.0017(11) 0.0040(12) 0.0020(12)
C143 0.0201(14) 0.0164(14) 0.0149(13) -0.0005(11) 0.0024(11) 0.0026(11)
C144 0.0192(14) 0.0152(13) 0.0088(12) -0.0020(10) 0.0001(10) 0.0025(11)
N6 0.0150(11) 0.0152(11) 0.0123(11) 0.0007(9) 0.0007(9) 0.0019(9)
N7 0.0169(11) 0.0144(11) 0.0119(11) 0.0002(9) -0.0004(9) 0.0010(9)
C145 0.0162(13) 0.0177(14) 0.0095(12) 0.0011(10) -0.0010(10) 0.0032(11)
C146 0.0164(14) 0.0192(14) 0.0109(13) 0.0050(11) -0.0016(10) 0.0045(11)
C147 0.0199(15) 0.0250(16) 0.0243(15) 0.0071(12) 0.0059(12) 0.0077(12)
C148 0.0216(16) 0.0301(18) 0.050(2) 0.0073(15) 0.0165(15) 0.0102(14)
C149 0.0182(16) 0.0382(19) 0.045(2) 0.0102(16) 0.0130(14) 0.0007(14)
C150 0.0202(15) 0.0268(16) 0.0230(15) 0.0017(12) 0.0026(12) -0.0031(12)
C151 0.0166(14) 0.0200(14) 0.0123(13) 0.0029(11) 0.0006(11) 0.0011(11)
C152 0.0155(13) 0.0181(14) 0.0091(12) 0.0033(10) -0.0012(10) 0.0007(11)
N8 0.0155(12) 0.0151(11) 0.0119(11) 0.0012(9) 0.0018(9) -0.0004(9)
C153 0.0200(14) 0.0196(14) 0.0142(13) -0.0044(11) 0.0038(11) -0.0016(12)
C154 0.0259(16) 0.0171(15) 0.0371(18) -0.0039(13) 0.0022(14) -0.0050(12)
C155 0.0229(16) 0.0317(18) 0.0396(19) -0.0120(15) 0.0028(14) -0.0114(14)
C156 0.0205(16) 0.0412(19) 0.0297(17) -0.0088(15) -0.0046(13) -0.0045(14)
C157 0.0216(16) 0.0341(17) 0.0251(16) -0.0014(13) -0.0013(12) 0.0034(13)
C158 0.0242(15) 0.0201(15) 0.0184(14) -0.0018(12) 0.0008(12) -0.0037(12)
C159 0.0152(14) 0.0181(14) 0.0150(13) 0.0012(11) -0.0046(11) -0.0007(11)
C160 0.0153(14) 0.0191(15) 0.0351(17) 0.0012(13) 0.0023(12) 0.0012(12)
C161 0.0201(15) 0.0182(15) 0.046(2) 0.0008(14) -0.0009(14) -0.0065(12)
C162 0.0311(17) 0.0153(15) 0.0358(18) -0.0050(13) -0.0072(14) -0.0029(13)
C163 0.0270(16) 0.0207(15) 0.0198(15) -0.0007(12) 0.0015(12) 0.0039(12)
C164 0.0199(14) 0.0194(14) 0.0154(14) 0.0014(11) 0.0002(11) -0.0011(12)
C165 0.0212(15) 0.0142(14) 0.0215(15) 0.0071(11) 0.0003(12) 0.0000(11)
C166 0.0242(16) 0.0225(15) 0.0218(15) 0.0025(12) 0.0005(12) -0.0011(12)
C167 0.0241(16) 0.0344(18) 0.0314(17) 0.0046(14) 0.0065(13) 0.0037(14)
C168 0.0200(16) 0.042(2) 0.045(2) 0.0135(17) 0.0046(15) -0.0031(15)
C169 0.0246(17) 0.0322(18) 0.043(2) 0.0068(15) -0.0056(15) -0.0100(14)
C170 0.0302(17) 0.0176(15) 0.0305(17) 0.0019(12) -0.0014(13) -0.0028(13)
C171 0.0225(15) 0.0164(14) 0.0250(15) 0.0109(12) 0.0051(12) 0.0037(12)
C172 0.0259(17) 0.0205(16) 0.044(2) 0.0058(14) 0.0066(14) 0.0028(13)
C173 0.0277(18) 0.0245(17) 0.059(2) 0.0109(16) 0.0098(16) 0.0116(14)
C174 0.0205(16) 0.045(2) 0.044(2) 0.0206(17) 0.0053(15) 0.0083(15)
C175 0.0231(16) 0.0353(18) 0.0301(17) 0.0129(14) -0.0001(13) 0.0003(14)
C176 0.0243(16) 0.0231(15) 0.0224(15) 0.0095(12) 0.0028(12) 0.0020(12)
C177 0.0293(17) 0.0228(16) 0.0265(16) 0.0050(13) 0.0145(13) 0.0094(13)
C178 0.048(2) 0.0296(17) 0.0234(16) 0.0004(14) 0.0016(15) 0.0170(15)
C179 0.075(3) 0.035(2) 0.0245(18) -0.0057(15) 0.0021(18) 0.0123(19)
C180 0.068(3) 0.0247(18) 0.043(2) -0.0024(16) 0.020(2) 0.0144(18)
C181 0.043(2) 0.0237(18) 0.068(3) 0.0118(17) 0.024(2) 0.0170(16)
C182 0.0313(18) 0.0286(18) 0.053(2) 0.0087(16) 0.0127(16) 0.0066(14)
C183 0.019(3) 0.020(3) 0.028(4) -0.001(3) 0.014(2) -0.008(3)
C184 0.025(3) 0.037(3) 0.036(3) -0.009(3) 0.008(2) -0.011(3)
C185 0.035(4) 0.040(4) 0.050(4) -0.013(4) 0.016(3) -0.017(3)
C186 0.050(4) 0.032(3) 0.054(4) -0.008(3) 0.022(3) -0.018(3)
C187 0.062(4) 0.031(3) 0.047(4) 0.007(3) 0.004(3) -0.004(3)
C188 0.043(3) 0.031(3) 0.030(3) 0.007(3) 0.001(3) -0.004(2)
Br1 0.0422(2) 0.0684(3) 0.0353(2) 0.00208(18) 0.01287(16) 0.00194(19)
C189 0.042(2) 0.0370(19) 0.0249(17) -0.0010(14) -0.0068(14) 0.0026(15)
C190 0.0337(19) 0.044(2) 0.046(2) 0.0085(17) -0.0030(16) 0.0014(16)
C191 0.035(2) 0.094(3) 0.056(3) 0.016(2) -0.0088(19) -0.018(2)
C192 0.076(3) 0.074(3) 0.056(3) 0.031(2) -0.035(2) -0.044(3)
C193 0.118(4) 0.040(2) 0.044(3) 0.0072(19) -0.028(3) -0.012(3)
C194 0.081(3) 0.044(2) 0.032(2) -0.0022(17) -0.0096(19) 0.021(2)
Br2 0.0317(2) 0.0420(2) 0.0765(3) 0.0181(2) -0.00210(18) -0.00853(16)
C195 0.044(2) 0.0198(16) 0.0364(18) 0.0010(14) -0.0117(15) 0.0031(14)
C196 0.083(3) 0.0267(19) 0.054(2) -0.0056(18) -0.031(2) -0.0023(19)
C197 0.109(4) 0.044(2) 0.030(2) -0.0095(18) -0.006(2) 0.025(2)
C198 0.071(3) 0.059(3) 0.036(2) -0.0021(19) 0.012(2) 0.034(2)
C199 0.039(2) 0.043(2) 0.041(2) 0.0027(16) 0.0047(16) 0.0185(16)
C200 0.0286(16) 0.0260(16) 0.0272(16) -0.0020(13) -0.0038(13) 0.0103(13)
Br3 0.0393(2) 0.1129(4) 0.0468(3) -0.0209(3) 0.00442(18) 0.0083(2)
C201 0.0360(18) 0.049(2) 0.0275(17) -0.0086(15) 0.0014(14) -0.0053(16)
C202 0.056(2) 0.049(2) 0.0230(17) -0.0007(15) 0.0049(16) -0.0036(18)
C203 0.063(3) 0.077(3) 0.032(2) -0.0148(19) 0.0163(18) -0.028(2)
C204 0.0118(14) 0.062(2) 0.0230(16) -0.0101(15) -0.0018(12) 0.0005(14)
C205 0.050(2) 0.061(3) 0.072(3) -0.007(2) -0.019(2) 0.012(2)
C206 0.051(2) 0.047(2) 0.043(2) 0.0103(17) -0.0007(18) -0.0118(18)
C207 0.0236(15) 0.0206(14) 0.0114(13) -0.0070(11) 0.0000(11) 0.0030(12)
C208 0.0265(16) 0.0220(15) 0.0228(15) -0.0024(12) -0.0011(12) 0.0031(13)
C209 0.0295(17) 0.0285(17) 0.0318(18) -0.0041(14) -0.0055(14) 0.0134(14)
C210 0.0196(16) 0.044(2) 0.0276(17) -0.0105(15) -0.0025(13) 0.0070(14)
C211 0.0237(16) 0.0356(18) 0.0226(16) -0.0054(13) 0.0045(13) -0.0062(14)
C212 0.0240(15) 0.0220(15) 0.0141(14) -0.0020(11) 0.0020(11) 0.0020(12)
C213 0.0179(14) 0.0164(14) 0.0146(13) -0.0006(11) -0.0031(11) 0.0024(11)
C214 0.0224(15) 0.0200(15) 0.0225(15) 0.0024(12) 0.0017(12) 0.0023(12)
C215 0.0336(18) 0.0204(16) 0.0294(17) 0.0040(13) 0.0034(14) -0.0028(13)
C216 0.0409(19) 0.0140(14) 0.0279(17) 0.0009(12) -0.0052(14) 0.0024(13)
C217 0.0285(17) 0.0221(16) 0.0261(16) -0.0059(12) -0.0021(13) 0.0099(13)
C218 0.0190(15) 0.0207(15) 0.0222(15) -0.0022(12) 0.0013(12) 0.0034(12)
C221 0.032(4) 0.029(4) 0.033(4) 0.002(3) 0.005(3) -0.005(3)
C223 0.025(4) 0.026(4) 0.038(5) -0.002(4) 0.015(4) -0.010(3)
C224 0.016(4) 0.021(4) 0.027(5) -0.002(4) 0.012(3) -0.004(3)
C222 0.031(5) 0.024(4) 0.037(5) 0.003(4) 0.013(4) -0.004(4)
C220 0.027(4) 0.031(4) 0.031(4) 0.004(4) 0.004(3) -0.001(4)
C219 0.022(5) 0.032(5) 0.024(5) 0.003(4) 0.009(4) 0.006(4)

loop_
_atom_type_symbol
_atom_type_description
_atom_type_scat_dispersion_real
_atom_type_scat_dispersion_imag
_atom_type_scat_source
C C 0.0033 0.0016 'International Tables Vol C Tables 4.2.6.8 and 6.1.1.4'
H H 0.0000 0.0000 'International Tables Vol C Tables 4.2.6.8 and 6.1.1.4'
N N 0.0061 0.0033 'International Tables Vol C Tables 4.2.6.8 and 6.1.1.4'
Br Br -0.2901 2.4595 'International Tables Vol C Tables 4.2.6.8 and 6.1.1.4'

loop_
_geom_angle_atom_site_label_1
_geom_angle_atom_site_label_2
_geom_angle_atom_site_label_3
_geom_angle
C2A C1A C6A 121.2(6)
C2A C1A C9A 120.9(6)
C6A C1A C9A 106.2(6)
C1A C2A C12A 120.8(6)
C1A C2A C3A 120.1(6)
C12A C2A C3A 106.6(6)
C4A C3A C2A 118.9(7)
C4A C3A C14A 120.0(8)
C2A C3A C14A 109.3(7)
C3A C4A C17A 119.1(8)
C3A C4A C5A 121.2(7)
C17A C4A C5A 108.1(6)
C6A C5A C19A 120.7(7)
C6A C5A C4A 118.8(7)
C19A C5A C4A 107.1(6)
C5A C6A C1A 119.7(7)
C5A C6A C7A 119.7(7)
C1A C6A C7A 109.6(6)
C21A C7A C6A 119.4(8)
C21A C7A C8A 119.5(7)
C6A C7A C8A 107.9(6)
C24A C8A C9A 121.3(8)
C24A C8A C7A 120.5(7)
C9A C8A C7A 106.2(6)
C10A C9A C1A 119.2(7)
C10A C9A C8A 118.9(8)
C1A C9A C8A 110.1(6)
C9A C10A C26A 120.0(7)
C9A C10A C11A 119.9(7)
C26A C10A C11A 107.9(6)
C12A C11A C28A 120.8(6)
C12A C11A C10A 120.2(6)
C28A C11A C10A 107.4(6)
C11A C12A C13A 119.5(7)
C11A C12A C2A 119.0(7)
C13A C12A C2A 109.0(6)
C30A C13A C12A 120.1(7)
C30A C13A C14A 119.1(7)
C12A C13A C14A 108.5(6)
C15A C14A C13A 121.0(7)
C15A C14A C3A 121.0(7)
C13A C14A C3A 106.6(6)
C14A C15A C32A 119.6(7)
C14A C15A C16A 119.3(8)
C32A C15A C16A 108.8(6)
C17A C16A C15A 119.7(7)
C17A C16A C34A 120.0(7)
C15A C16A C34A 107.6(6)
C16A C17A C4A 120.9(8)
C16A C17A C18A 119.3(7)
C4A C17A C18A 108.5(6)
C36A C18A C19A 120.4(6)
C36A C18A C17A 120.2(6)
C19A C18A C17A 107.2(6)
C20A C19A C18A 119.8(7)
C20A C19A C5A 119.6(8)
C18A C19A C5A 109.1(6)
C19A C20A C21A 119.8(8)
C19A C20A C38A 119.8(7)
C21A C20A C38A 107.8(6)
C7A C21A C20A 120.6(8)
C7A C21A C22A 119.4(7)
C20A C21A C22A 108.3(6)
C23A C22A C39A 119.6(6)
C23A C22A C21A 120.6(6)
C39A C22A C21A 107.8(6)
C22A C23A C42A 120.5(5)
C22A C23A C24A 120.1(6)
C42A C23A C24A 107.4(6)
C8A C24A C23A 119.8(7)
C8A C24A C25A 119.0(8)
C23A C24A C25A 108.7(7)
C26A C25A C24A 120.1(7)
C26A C25A C43A 120.7(6)
C24A C25A C43A 107.1(6)
C25A C26A C10A 120.7(7)
C25A C26A C27A 118.6(6)
C10A C26A C27A 108.9(6)
C45A C27A C28A 119.8(6)
C45A C27A C26A 121.3(6)
C28A C27A C26A 106.7(6)
C29A C28A C11A 119.4(7)
C29A C28A C27A 119.5(7)
C11A C28A C27A 109.0(6)
C28A C29A C47A 120.1(7)
C28A C29A C30A 120.2(7)
C47A C29A C30A 108.4(6)
C13A C30A C29A 120.0(8)
C13A C30A C31A 119.2(7)
C29A C30A C31A 108.0(7)
C32A C31A C30A 120.7(6)
C32A C31A C48A 119.8(5)
C30A C31A C48A 107.6(6)
C31A C32A C15A 120.3(6)
C31A C32A C33A 120.5(6)
C15A C32A C33A 107.5(6)
C50A C33A C32A 119.9(7)
C50A C33A C34A 119.2(8)
C32A C33A C34A 108.5(6)
C35A C34A C33A 120.3(7)
C35A C34A C16A 120.5(7)
C33A C34A C16A 107.6(6)
C34A C35A C52A 120.5(7)
C34A C35A C36A 119.1(7)
C52A C35A C36A 107.9(6)
C18A C36A C37A 120.4(6)
C18A C36A C35A 120.8(6)
C37A C36A C35A 107.6(6)
C38A C37A C36A 119.6(7)
C38A C37A C53A 119.6(7)
C36A C37A C53A 108.8(6)
C37A C38A C39A 120.1(7)
C37A C38A C20A 119.9(7)
C39A C38A C20A 108.0(6)
C40A C39A C22A 120.7(7)
C40A C39A C38A 119.7(8)
C22A C39A C38A 108.0(6)
C39A C40A C41A 119.4(6)
C39A C40A C54A 120.3(7)
C41A C40A C54A 107.9(6)
C42A C41A C40A 120.3(6)
C42A C41A C56A 119.7(7)
C40A C41A C56A 107.7(6)
C41A C42A C43A 119.9(7)
C41A C42A C23A 119.5(6)
C43A C42A C23A 108.7(6)
C44A C43A C42A 120.1(7)
C44A C43A C25A 120.3(6)
C42A C43A C25A 108.1(6)
C43A C44A C57A 120.6(8)
C43A C44A C45A 119.3(7)
C57A C44A C45A 108.2(6)
C27A C45A C46A 120.9(6)
C27A C45A C44A 119.9(6)
C46A C45A C44A 107.2(6)
C47A C46A C45A 119.5(7)
C47A C46A C58A 119.9(8)
C45A C46A C58A 109.3(7)
C46A C47A C29A 120.1(7)
C46A C47A C48A 120.5(7)
C29A C47A C48A 107.6(6)
C49A C48A C47A 119.3(7)
C49A C48A C31A 120.1(6)
C47A C48A C31A 108.4(6)
C48A C49A C59A 120.5(7)
C48A C49A C50A 119.3(6)
C59A C49A C50A 108.2(6)
C33A C50A C49A 120.3(6)
C33A C50A C51A 121.0(7)
C49A C50A C51A 106.9(6)
C52A C51A C60A 119.4(7)
C52A C51A C50A 119.1(7)
C60A C51A C50A 109.1(6)
C51A C52A C35A 119.9(7)
C51A C52A C53A 120.0(6)
C35A C52A C53A 108.2(6)
C54A C53A C37A 120.4(7)
C54A C53A C52A 120.1(6)
C37A C53A C52A 107.5(6)
C53A C54A C40A 119.9(7)
C53A C54A C55A 119.5(6)
C40A C54A C55A 108.3(6)
C60A C55A C56A 120.3(6)
C60A C55A C54A 120.5(5)
C56A C55A C54A 107.4(6)
C57A C56A C55A 119.4(7)
C57A C56A C41A 120.6(8)
C55A C56A C41A 108.6(6)
C56A C57A C44A 119.2(8)
C56A C57A C58A 120.5(7)
C44A C57A C58A 108.1(7)
C59A C58A C46A 120.0(8)
C59A C58A C57A 119.9(7)
C46A C58A C57A 107.3(7)
C58A C59A C49A 119.9(8)
C58A C59A C60A 118.7(7)
C49A C59A C60A 109.1(6)
C55A C60A C51A 120.5(5)
C55A C60A C59A 121.3(5)
C51A C60A C59A 106.6(6)
C2B C1B C6B 121.4(10)
C2B C1B C9B 120.1(10)
C6B C1B C9B 106.7(9)
C1B C2B C12B 120.8(11)
C1B C2B C3B 121.0(10)
C12B C2B C3B 106.3(10)
C4B C3B C14B 120.2(13)
C4B C3B C2B 117.4(12)
C14B C3B C2B 108.7(11)
C3B C4B C17B 120.8(13)
C3B C4B C5B 121.4(12)
C17B C4B C5B 106.6(11)
C6B C5B C19B 118.9(13)
C6B C5B C4B 121.0(12)
C19B C5B C4B 108.3(11)
C5B C6B C7B 120.7(12)
C5B C6B C1B 117.8(12)
C7B C6B C1B 109.4(10)
C21B C7B C6B 120.5(11)
C21B C7B C8B 119.8(11)
C6B C7B C8B 107.7(10)
C24B C8B C9B 119.4(11)
C24B C8B C7B 120.4(11)
C9B C8B C7B 107.5(10)
C10B C9B C8B 119.9(12)
C10B C9B C1B 118.6(12)
C8B C9B C1B 108.7(10)
C9B C10B C26B 120.5(12)
C9B C10B C11B 121.5(12)
C26B C10B C11B 106.4(11)
C12B C11B C28B 119.1(13)
C12B C11B C10B 119.8(12)
C28B C11B C10B 108.7(11)
C11B C12B C13B 119.9(14)
C11B C12B C2B 119.1(13)
C13B C12B C2B 109.7(11)
C30B C13B C12B 120.7(13)
C30B C13B C14B 118.8(12)
C12B C13B C14B 107.1(11)
C15B C14B C3B 118.8(13)
C15B C14B C13B 123.0(12)
C3B C14B C13B 108.2(11)
C14B C15B C16B 120.6(14)
C14B C15B C32B 116.7(12)
C16B C15B C32B 109.3(11)
C17B C16B C15B 121.0(13)
C17B C16B C34B 120.3(12)
C15B C16B C34B 106.9(11)
C16B C17B C4B 118.4(13)
C16B C17B C18B 119.0(12)
C4B C17B C18B 109.8(11)
C36B C18B C17B 120.6(10)
C36B C18B C19B 119.9(10)
C17B C18B C19B 106.3(10)
C20B C19B C5B 121.2(14)
C20B C19B C18B 118.8(13)
C5B C19B C18B 109.0(11)
C19B C20B C21B 119.2(12)
C19B C20B C38B 120.4(12)
C21B C20B C38B 107.4(10)
C7B C21B C20B 119.5(12)
C7B C21B C22B 119.1(11)
C20B C21B C22B 109.0(10)
C23B C22B C39B 121.1(10)
C23B C22B C21B 120.9(9)
C39B C22B C21B 106.4(9)
C22B C23B C42B 121.3(10)
C22B C23B C24B 120.7(9)
C42B C23B C24B 107.0(10)
C8B C24B C25B 120.4(12)
C8B C24B C23B 119.1(11)
C25B C24B C23B 108.4(10)
C26B C25B C24B 119.8(13)
C26B C25B C43B 119.6(12)
C24B C25B C43B 108.1(11)
C25B C26B C10B 120.0(14)
C25B C26B C27B 119.2(13)
C10B C26B C27B 110.1(11)
C45B C27B C26B 120.9(10)
C45B C27B C28B 120.0(10)
C26B C27B C28B 106.6(10)
C29B C28B C11B 121.1(13)
C29B C28B C27B 118.6(12)
C11B C28B C27B 108.2(10)
C28B C29B C47B 121.0(12)
C28B C29B C30B 119.0(12)
C47B C29B C30B 107.1(10)
C13B C30B C31B 119.3(12)
C13B C30B C29B 120.2(13)
C31B C30B C29B 109.8(11)
C32B C31B C30B 121.7(10)
C32B C31B C48B 119.9(9)
C30B C31B C48B 106.5(10)
C31B C32B C33B 121.1(10)
C31B C32B C15B 120.6(10)
C33B C32B C15B 106.9(10)
C50B C33B C32B 119.3(12)
C50B C33B C34B 119.9(13)
C32B C33B C34B 109.6(11)
C35B C34B C33B 119.9(13)
C35B C34B C16B 121.0(12)
C33B C34B C16B 107.4(11)
C34B C35B C52B 120.1(13)
C34B C35B C36B 118.4(12)
C52B C35B C36B 108.8(11)
C18B C36B C37B 121.5(9)
C18B C36B C35B 120.7(9)
C37B C36B C35B 106.7(9)
C38B C37B C53B 120.2(12)
C38B C37B C36B 118.6(11)
C53B C37B C36B 108.9(9)
C37B C38B C39B 119.9(11)
C37B C38B C20B 120.7(11)
C39B C38B C20B 107.3(10)
C40B C39B C38B 119.6(13)
C40B C39B C22B 118.5(12)
C38B C39B C22B 109.8(11)
C39B C40B C54B 120.7(14)
C39B C40B C41B 120.2(13)
C54B C40B C41B 107.1(11)
C42B C41B C56B 119.4(14)
C42B C41B C40B 120.9(13)
C56B C41B C40B 108.1(11)
C41B C42B C43B 120.4(14)
C41B C42B C23B 117.9(13)
C43B C42B C23B 109.1(11)
C44B C43B C42B 119.5(12)
C44B C43B C25B 121.8(12)
C42B C43B C25B 107.3(11)
C43B C44B C57B 120.2(12)
C43B C44B C45B 118.3(11)
C57B C44B C45B 109.2(10)
C27B C45B C46B 121.3(9)
C27B C45B C44B 120.1(9)
C46B C45B C44B 106.3(9)
C47B C46B C45B 118.9(12)
C47B C46B C58B 120.5(13)
C45B C46B C58B 109.4(10)
C46B C47B C48B 120.1(13)
C46B C47B C29B 120.2(12)
C48B C47B C29B 107.0(10)
C49B C48B C31B 119.4(12)
C49B C48B C47B 119.5(13)
C31B C48B C47B 109.6(10)
C48B C49B C59B 120.4(12)
C48B C49B C50B 120.7(12)
C59B C49B C50B 106.8(10)
C33B C50B C51B 120.5(12)
C33B C50B C49B 119.6(12)
C51B C50B C49B 107.9(10)
C52B C51B C50B 119.8(12)
C52B C51B C60B 119.8(11)
C50B C51B C60B 108.9(10)
C51B C52B C35B 119.9(11)
C51B C52B C53B 120.0(11)
C35B C52B C53B 107.5(10)
C54B C53B C37B 120.7(12)
C54B C53B C52B 119.9(11)
C37B C53B C52B 108.2(10)
C53B C54B C55B 120.6(13)
C53B C54B C40B 118.9(14)
C55B C54B C40B 108.7(11)
C60B C55B C56B 120.8(9)
C60B C55B C54B 119.5(10)
C56B C55B C54B 107.4(10)
C57B C56B C41B 120.3(13)
C57B C56B C55B 119.3(12)
C41B C56B C55B 108.7(11)
C56B C57B C44B 120.2(12)
C56B C57B C58B 120.0(11)
C44B C57B C58B 107.4(10)
C59B C58B C46B 119.1(12)
C59B C58B C57B 120.9(11)
C46B C58B C57B 107.6(10)
C58B C59B C60B 118.8(11)
C58B C59B C49B 120.3(12)
C60B C59B C49B 109.7(10)
C55B C60B C59B 120.2(9)
C55B C60B C51B 120.3(9)
C59B C60B C51B 106.6(9)
C128 N1 C121 111.3(2)
C128 N1 H64 124.3
C121 N1 H64 124.3
N8 C121 N1 125.8(2)
N8 C121 C122 126.5(2)
N1 C121 C122 107.5(2)
C123 C122 C127 121.3(2)
C123 C122 C121 132.1(2)
C127 C122 C121 106.6(2)
C124 C123 C122 115.1(2)
C124 C123 C153 118.0(2)
C122 C123 C153 126.7(2)
C125 C124 C123 123.2(3)
C125 C124 H1 118.4
C123 C124 H1 118.4
C124 C125 C126 122.7(3)
C124 C125 H2 118.6
C126 C125 H2 118.6
C125 C126 C127 115.4(2)
C125 C126 C207 118.4(2)
C127 C126 C207 126.1(2)
C126 C127 C122 122.0(2)
C126 C127 C128 131.5(2)
C122 C127 C128 106.5(2)
N2 C128 N1 126.5(2)
N2 C128 C127 125.5(2)
N1 C128 C127 107.8(2)
C129 N2 C128 122.3(2)
C129 N3 C136 108.4(2)
N2 C129 N3 126.0(2)
N2 C129 C130 124.0(2)
N3 C129 C130 109.8(2)
C131 C130 C135 121.7(2)
C131 C130 C129 132.6(2)
C135 C130 C129 105.7(2)
C132 C131 C130 115.3(2)
C132 C131 C213 117.9(2)
C130 C131 C213 126.5(2)
C133 C132 C131 122.8(3)
C133 C132 H3 118.6
C131 C132 H3 118.6
C132 C133 C134 122.7(3)
C132 C133 H4 118.6
C134 C133 H4 118.6
C133 C134 C135 115.1(2)
C133 C134 C159 118.5(2)
C135 C134 C159 126.2(2)
C134 C135 C130 122.2(2)
C134 C135 C136 131.6(2)
C130 C135 C136 106.3(2)
N4 C136 N3 126.5(2)
N4 C136 C135 123.7(2)
N3 C136 C135 109.6(2)
C137 N4 C136 121.9(2)
C144 N5 C137 111.5(2)
C144 N5 H65 124.2
C137 N5 H65 124.2
N4 C137 N5 126.1(2)
N4 C137 C138 126.0(2)
N5 C137 C138 107.6(2)
C139 C138 C143 122.2(2)
C139 C138 C137 131.2(2)
C143 C138 C137 106.6(2)
C140 C139 C138 115.4(3)
C140 C139 C165 119.1(2)
C138 C139 C165 125.3(2)
C141 C140 C139 122.2(3)
C141 C140 H5 118.9
C139 C140 H5 118.9
C140 C141 C142 123.3(3)
C140 C141 H6 118.3
C142 C141 H6 118.3
C141 C142 C143 115.1(3)
C141 C142 C171 119.0(2)
C143 C142 C171 125.8(3)
C142 C143 C138 121.5(3)
C142 C143 C144 132.1(3)
C138 C143 C144 106.3(2)
N6 C144 N5 126.3(2)
N6 C144 C143 125.7(2)
N5 C144 C143 107.8(2)
C145 N6 C144 122.2(2)
C152 N7 C145 108.1(2)
N6 C145 N7 126.5(2)
N6 C145 C146 123.6(2)
N7 C145 C146 109.7(2)
C147 C146 C151 122.5(3)
C147 C146 C145 131.2(3)
C151 C146 C145 106.3(2)
C148 C147 C146 115.3(3)
C148 C147 C177 119.1(3)
C146 C147 C177 125.4(3)
C147 C148 C149 122.9(3)
C147 C148 H7 118.5
C149 C148 H7 118.5
C148 C149 C150 122.1(3)
C148 C149 H8 118.9
C150 C149 H8 118.9
C219 C150 C151 130.5(7)
C219 C150 C149 113.0(7)
C151 C150 C149 115.6(3)
C219 C150 C183 17.0(5)
C151 C150 C183 123.8(4)
C149 C150 C183 120.2(4)
C150 C151 C146 121.4(3)
C150 C151 C152 132.9(3)
C146 C151 C152 105.7(2)
N8 C152 N7 125.8(2)
N8 C152 C151 124.1(2)
N7 C152 C151 110.0(2)
C121 N8 C152 122.1(2)
C158 C153 C154 117.9(3)
C158 C153 C123 121.8(2)
C154 C153 C123 119.9(3)
C155 C154 C153 121.2(3)
C155 C154 H9 119.4
C153 C154 H9 119.4
C156 C155 C154 120.5(3)
C156 C155 H10 119.8
C154 C155 H10 119.8
C155 C156 C157 119.2(3)
C155 C156 H11 120.4
C157 C156 H11 120.4
C158 C157 C156 120.3(3)
C158 C157 H12 119.8
C156 C157 H12 119.8
C157 C158 C153 120.9(3)
C157 C158 H13 119.5
C153 C158 H13 119.5
C164 C159 C160 118.2(3)
C164 C159 C134 121.5(2)
C160 C159 C134 119.9(2)
C161 C160 C159 120.9(3)
C161 C160 H14 119.5
C159 C160 H14 119.5
C162 C161 C160 120.2(3)
C162 C161 H15 119.9
C160 C161 H15 119.9
C161 C162 C163 119.6(3)
C161 C162 H16 120.2
C163 C162 H16 120.2
C162 C163 C164 120.3(3)
C162 C163 H17 119.9
C164 C163 H17 119.9
C163 C164 C159 120.9(3)
C163 C164 H18 119.6
C159 C164 H18 119.6
C170 C165 C166 118.4(3)
C170 C165 C139 120.7(3)
C166 C165 C139 120.6(3)
C167 C166 C165 120.8(3)
C167 C166 H19 119.6
C165 C166 H19 119.6
C166 C167 C168 120.1(3)
C166 C167 H20 119.9
C168 C167 H20 119.9
C169 C168 C167 119.6(3)
C169 C168 H21 120.2
C167 C168 H21 120.2
C168 C169 C170 120.2(3)
C168 C169 H22 119.9
C170 C169 H22 119.9
C169 C170 C165 120.8(3)
C169 C170 H23 119.6
C165 C170 H23 119.6
C172 C171 C176 118.2(3)
C172 C171 C142 120.3(3)
C176 C171 C142 121.2(3)
C173 C172 C171 121.2(3)
C173 C172 H24 119.4
C171 C172 H24 119.4
C174 C173 C172 120.3(3)
C174 C173 H25 119.9
C172 C173 H25 119.9
C173 C174 C175 119.6(3)
C173 C174 H26 120.2
C175 C174 H26 120.2
C174 C175 C176 120.2(3)
C174 C175 H27 119.9
C176 C175 H27 119.9
C175 C176 C171 120.5(3)
C175 C176 H28 119.8
C171 C176 H28 119.8
C178 C177 C182 117.8(3)
C178 C177 C147 120.8(3)
C182 C177 C147 121.2(3)
C177 C178 C179 121.4(3)
C177 C178 H29 119.3
C179 C178 H29 119.3
C180 C179 C178 119.5(4)
C180 C179 H30 120.3
C178 C179 H30 120.3
C181 C180 C179 119.7(3)
C181 C180 H31 120.2
C179 C180 H31 120.2
C180 C181 C182 120.6(3)
C180 C181 H32 119.7
C182 C181 H32 119.7
C181 C182 C177 120.9(4)
C181 C182 H33 119.5
C177 C182 H33 119.5
C184 C183 C188 121.7(5)
C184 C183 C150 116.6(5)
C188 C183 C150 121.5(5)
C183 C184 C185 119.2(6)
C183 C184 H66 120.4
C185 C184 H66 120.4
C186 C185 C184 118.8(6)
C186 C185 H67 120.6
C184 C185 H67 120.6
C187 C186 C185 121.8(6)
C187 C186 H68 119.1
C185 C186 H68 119.1
C186 C187 C188 119.4(5)
C186 C187 H69 120.3
C188 C187 H69 120.3
C187 C188 C183 119.0(6)
C187 C188 H70 120.5
C183 C188 H70 120.5
C194 C189 C190 121.8(4)
C194 C189 Br1 118.6(3)
C190 C189 Br1 119.5(3)
C189 C190 C191 119.2(4)
C189 C190 H39 120.4
C191 C190 H39 120.4
C192 C191 C190 119.8(4)
C192 C191 H40 120.1
C190 C191 H40 120.1
C191 C192 C193 119.7(4)
C191 C192 H41 120.2
C193 C192 H41 120.2
C194 C193 C192 121.3(4)
C194 C193 H42 119.4
C192 C193 H42 119.4
C189 C194 C193 118.3(4)
C189 C194 H43 120.9
C193 C194 H43 120.9
C200 C195 C196 120.2(4)
C200 C195 Br2 119.3(2)
C196 C195 Br2 120.5(3)
C197 C196 C195 118.2(4)
C197 C196 H44 120.9
C195 C196 H44 120.9
C198 C197 C196 121.6(4)
C198 C197 H45 119.2
C196 C197 H45 119.2
C199 C198 C197 119.3(4)
C199 C198 H46 120.3
C197 C198 H46 120.3
C198 C199 C200 120.6(4)
C198 C199 H47 119.7
C200 C199 H47 119.7
C195 C200 C199 120.1(3)
C195 C200 H48 120.0
C199 C200 H48 120.0
C206 C201 C202 121.7(3)
C206 C201 Br3 119.4(3)
C202 C201 Br3 118.9(3)
C201 C202 C203 117.3(3)
C201 C202 H76 121.3
C203 C202 H76 121.3
C202 C203 C204 123.0(3)
C202 C203 H77 118.5
C204 C203 H77 118.5
C205 C204 C203 115.2(3)
C205 C204 H78 122.4
C203 C204 H78 122.4
C204 C205 C206 123.9(4)
C204 C205 H79 118.1
C206 C205 H79 118.1
C201 C206 C205 118.6(3)
C201 C206 H80 120.7
C205 C206 H80 120.7
C212 C207 C208 118.1(3)
C212 C207 C126 122.0(2)
C208 C207 C126 119.6(3)
C209 C208 C207 120.8(3)
C209 C208 H54 119.6
C207 C208 H54 119.6
C210 C209 C208 120.1(3)
C210 C209 H55 120.0
C208 C209 H55 120.0
C209 C210 C211 119.7(3)
C209 C210 H56 120.1
C211 C210 H56 120.1
C212 C211 C210 120.4(3)
C212 C211 H57 119.8
C210 C211 H57 119.8
C211 C212 C207 120.8(3)
C211 C212 H58 119.6
C207 C212 H58 119.6
C214 C213 C218 118.3(3)
C214 C213 C131 121.6(2)
C218 C213 C131 119.5(2)
C215 C214 C213 120.7(3)
C215 C214 H59 119.7
C213 C214 H59 119.7
C214 C215 C216 120.9(3)
C214 C215 H60 119.6
C216 C215 H60 119.6
C215 C216 C217 119.0(3)
C215 C216 H61 120.5
C217 C216 H61 120.5
C216 C217 C218 120.5(3)
C216 C217 H62 119.7
C218 C217 H62 119.7
C217 C218 C213 120.5(3)
C217 C218 H63 119.7
C213 C218 H63 119.7
C220 C221 C222 119.8(7)
C220 C221 H71 120.1
C222 C221 H71 120.1
C222 C223 C224 119.1(7)
C222 C223 H72 120.4
C224 C223 H72 120.4
C219 C224 C223 120.6(8)
C219 C224 H73 119.7
C223 C224 H73 119.7
C223 C222 C221 120.9(8)
C223 C222 H74 119.6
C221 C222 H74 119.6
C221 C220 C219 119.2(8)
C221 C220 H75 120.4
C219 C220 H75 120.4
C150 C219 C224 119.0(7)
C150 C219 C220 120.6(8)
C224 C219 C220 120.3(8)

loop_
_geom_bond_atom_site_label_1
_geom_bond_atom_site_label_2
_geom_bond_distance
C1A C2A 1.367(8)
C1A C6A 1.449(9)
C1A C9A 1.453(10)
C2A C12A 1.452(9)
C2A C3A 1.455(9)
C3A C4A 1.382(9)
C3A C14A 1.465(10)
C4A C17A 1.449(9)
C4A C5A 1.464(9)
C5A C6A 1.384(9)
C5A C19A 1.453(9)
C6A C7A 1.452(9)
C7A C21A 1.396(9)
C7A C8A 1.466(9)
C8A C24A 1.382(10)
C8A C9A 1.462(9)
C9A C10A 1.391(9)
C10A C26A 1.442(9)
C10A C11A 1.461(9)
C11A C12A 1.395(8)
C11A C28A 1.450(9)
C12A C13A 1.448(9)
C13A C30A 1.398(9)
C13A C14A 1.454(9)
C14A C15A 1.377(9)
C15A C32A 1.441(9)
C15A C16A 1.450(9)
C16A C17A 1.402(9)
C16A C34A 1.457(9)
C17A C18A 1.457(9)
C18A C36A 1.381(7)
C18A C19A 1.451(9)
C19A C20A 1.388(9)
C20A C21A 1.445(9)
C20A C38A 1.458(9)
C21A C22A 1.455(9)
C22A C23A 1.386(7)
C22A C39A 1.450(9)
C23A C42A 1.445(8)
C23A C24A 1.449(9)
C24A C25A 1.454(9)
C25A C26A 1.388(9)
C25A C43A 1.456(9)
C26A C27A 1.460(8)
C27A C45A 1.380(7)
C27A C28A 1.454(8)
C28A C29A 1.396(9)
C29A C47A 1.449(9)
C29A C30A 1.449(10)
C30A C31A 1.453(9)
C31A C32A 1.375(7)
C31A C48A 1.455(8)
C32A C33A 1.450(9)
C33A C50A 1.381(9)
C33A C34A 1.450(9)
C34A C35A 1.388(9)
C35A C52A 1.445(8)
C35A C36A 1.463(9)
C36A C37A 1.445(8)
C37A C38A 1.399(9)
C37A C53A 1.447(9)
C38A C39A 1.452(9)
C39A C40A 1.385(9)
C40A C41A 1.451(9)
C40A C54A 1.455(8)
C41A C42A 1.396(8)
C41A C56A 1.458(9)
C42A C43A 1.443(8)
C43A C44A 1.391(9)
C44A C57A 1.454(10)
C44A C45A 1.463(9)
C45A C46A 1.446(9)
C46A C47A 1.388(9)
C46A C58A 1.450(10)
C47A C48A 1.452(8)
C48A C49A 1.394(8)
C49A C59A 1.444(9)
C49A C50A 1.456(9)
C50A C51A 1.463(9)
C51A C52A 1.392(9)
C51A C60A 1.452(8)
C52A C53A 1.460(8)
C53A C54A 1.382(8)
C54A C55A 1.457(8)
C55A C60A 1.371(7)
C55A C56A 1.448(9)
C56A C57A 1.387(10)
C57A C58A 1.459(9)
C58A C59A 1.394(9)
C59A C60A 1.457(9)
C1B C2B 1.389(12)
C1B C6B 1.462(14)
C1B C9B 1.467(16)
C2B C12B 1.457(14)
C2B C3B 1.466(14)
C3B C4B 1.393(14)
C3B C14B 1.448(14)
C4B C17B 1.449(14)
C4B C5B 1.469(14)
C5B C6B 1.385(14)
C5B C19B 1.444(14)
C6B C7B 1.447(14)
C7B C21B 1.386(13)
C7B C8B 1.471(13)
C8B C24B 1.389(13)
C8B C9B 1.462(13)
C9B C10B 1.379(13)
C10B C26B 1.449(15)
C10B C11B 1.460(14)
C11B C12B 1.390(14)
C11B C28B 1.456(14)
C12B C13B 1.449(15)
C13B C30B 1.374(14)
C13B C14B 1.462(14)
C14B C15B 1.384(14)
C15B C16B 1.448(14)
C15B C32B 1.453(14)
C16B C17B 1.380(14)
C16B C34B 1.467(14)
C17B C18B 1.460(14)
C18B C36B 1.385(11)
C18B C19B 1.461(14)
C19B C20B 1.397(14)
C20B C21B 1.456(13)
C20B C38B 1.464(14)
C21B C22B 1.461(13)
C22B C23B 1.370(11)
C22B C39B 1.450(13)
C23B C42B 1.451(14)
C23B C24B 1.454(13)
C24B C25B 1.452(13)
C25B C26B 1.388(14)
C25B C43B 1.453(14)
C26B C27B 1.453(14)
C27B C45B 1.385(11)
C27B C28B 1.460(14)
C28B C29B 1.383(13)
C29B C47B 1.455(14)
C29B C30B 1.458(14)
C30B C31B 1.433(13)
C31B C32B 1.386(11)
C31B C48B 1.447(14)
C32B C33B 1.436(14)
C33B C50B 1.388(13)
C33B C34B 1.447(14)
C34B C35B 1.382(14)
C35B C52B 1.455(14)
C35B C36B 1.465(13)
C36B C37B 1.461(13)
C37B C38B 1.379(12)
C37B C53B 1.445(12)
C38B C39B 1.448(14)
C39B C40B 1.386(14)
C40B C54B 1.454(15)
C40B C41B 1.462(15)
C41B C42B 1.390(15)
C41B C56B 1.442(14)
C42B C43B 1.449(14)
C43B C44B 1.381(13)
C44B C57B 1.440(13)
C44B C45B 1.464(13)
C45B C46B 1.445(13)
C46B C47B 1.384(14)
C46B C58B 1.445(13)
C47B C48B 1.454(14)
C48B C49B 1.376(13)
C49B C59B 1.446(13)
C49B C50B 1.463(14)
C50B C51B 1.441(13)
C51B C52B 1.386(13)
C51B C60B 1.455(13)
C52B C53B 1.461(13)
C53B C54B 1.382(14)
C54B C55B 1.449(14)
C55B C60B 1.395(11)
C55B C56B 1.449(14)
C56B C57B 1.380(13)
C57B C58B 1.460(13)
C58B C59B 1.392(13)
C59B C60B 1.445(13)
N1 C128 1.361(3)
N1 C121 1.368(3)
N1 H64 0.8800
C121 N8 1.328(3)
C121 C122 1.459(4)
C122 C123 1.414(4)
C122 C127 1.425(4)
C123 C124 1.399(4)
C123 C153 1.493(4)
C124 C125 1.388(4)
C124 H1 0.9500
C125 C126 1.396(4)
C125 H2 0.9500
C126 C127 1.407(4)
C126 C207 1.488(4)
C127 C128 1.459(4)
C128 N2 1.333(3)
N2 C129 1.333(3)
N3 C129 1.367(3)
N3 C136 1.368(3)
C129 C130 1.471(4)
C130 C131 1.408(4)
C130 C135 1.411(4)
C131 C132 1.395(4)
C131 C213 1.490(4)
C132 C133 1.387(4)
C132 H3 0.9500
C133 C134 1.398(4)
C133 H4 0.9500
C134 C135 1.406(4)
C134 C159 1.489(4)
C135 C136 1.466(4)
C136 N4 1.337(3)
N4 C137 1.325(3)
N5 C144 1.358(3)
N5 C137 1.363(3)
N5 H65 0.8800
C137 C138 1.462(4)
C138 C139 1.408(4)
C138 C143 1.420(4)
C139 C140 1.407(4)
C139 C165 1.489(4)
C140 C141 1.386(4)
C140 H5 0.9500
C141 C142 1.406(4)
C141 H6 0.9500
C142 C143 1.414(4)
C142 C171 1.486(4)
C143 C144 1.465(4)
C144 N6 1.331(3)
N6 C145 1.327(3)
N7 C152 1.367(3)
N7 C145 1.374(3)
C145 C146 1.463(4)
C146 C147 1.402(4)
C146 C151 1.411(4)
C147 C148 1.384(4)
C147 C177 1.490(4)
C148 C149 1.393(5)
C148 H7 0.9500
C149 C150 1.407(4)
C149 H8 0.9500
C150 C219 1.397(11)
C150 C151 1.399(4)
C150 C183 1.532(7)
C151 C152 1.470(4)
C152 N8 1.337(3)
C153 C158 1.392(4)
C153 C154 1.399(4)
C154 C155 1.385(4)
C154 H9 0.9500
C155 C156 1.380(5)
C155 H10 0.9500
C156 C157 1.392(5)
C156 H11 0.9500
C157 C158 1.391(4)
C157 H12 0.9500
C158 H13 0.9500
C159 C164 1.390(4)
C159 C160 1.399(4)
C160 C161 1.386(4)
C160 H14 0.9500
C161 C162 1.382(5)
C161 H15 0.9500
C162 C163 1.386(4)
C162 H16 0.9500
C163 C164 1.387(4)
C163 H17 0.9500
C164 H18 0.9500
C165 C170 1.392(4)
C165 C166 1.394(4)
C166 C167 1.384(4)
C166 H19 0.9500
C167 C168 1.388(5)
C167 H20 0.9500
C168 C169 1.384(5)
C168 H21 0.9500
C169 C170 1.386(4)
C169 H22 0.9500
C170 H23 0.9500
C171 C172 1.396(4)
C171 C176 1.399(4)
C172 C173 1.386(5)
C172 H24 0.9500
C173 C174 1.380(5)
C173 H25 0.9500
C174 C175 1.391(5)
C174 H26 0.9500
C175 C176 1.395(4)
C175 H27 0.9500
C176 H28 0.9500
C177 C178 1.385(5)
C177 C182 1.392(4)
C178 C179 1.391(5)
C178 H29 0.9500
C179 C180 1.384(5)
C179 H30 0.9500
C180 C181 1.372(6)
C180 H31 0.9500
C181 C182 1.381(5)
C181 H32 0.9500
C182 H33 0.9500
C183 C184 1.415(6)
C183 C188 1.418(7)
C184 C185 1.423(7)
C184 H66 0.9500
C185 C186 1.418(7)
C185 H67 0.9500
C186 C187 1.415(7)
C186 H68 0.9500
C187 C188 1.417(7)
C187 H69 0.9500
C188 H70 0.9500
Br1 C189 1.903(4)
C189 C194 1.378(5)
C189 C190 1.386(5)
C190 C191 1.395(5)
C190 H39 0.9500
C191 C192 1.386(7)
C191 H40 0.9500
C192 C193 1.387(7)
C192 H41 0.9500
C193 C194 1.386(6)
C193 H42 0.9500
C194 H43 0.9500
Br2 C195 1.890(4)
C195 C200 1.379(4)
C195 C196 1.406(5)
C196 C197 1.390(6)
C196 H44 0.9500
C197 C198 1.377(6)
C197 H45 0.9500
C198 C199 1.376(5)
C198 H46 0.9500
C199 C200 1.387(5)
C199 H47 0.9500
C200 H48 0.9500
Br3 C201 1.885(3)
C201 C206 1.380(5)
C201 C202 1.399(4)
C202 C203 1.413(5)
C202 H76 0.9500
C203 C204 1.435(5)
C203 H77 0.9500
C204 C205 1.371(5)
C204 H78 0.9500
C205 C206 1.411(5)
C205 H79 0.9500
C206 H80 0.9500
C207 C212 1.390(4)
C207 C208 1.403(4)
C208 C209 1.390(4)
C208 H54 0.9500
C209 C210 1.373(5)
C209 H55 0.9500
C210 C211 1.389(5)
C210 H56 0.9500
C211 C212 1.381(4)
C211 H57 0.9500
C212 H58 0.9500
C213 C214 1.391(4)
C213 C218 1.399(4)
C214 C215 1.383(4)
C214 H59 0.9500
C215 C216 1.383(5)
C215 H60 0.9500
C216 C217 1.385(5)
C216 H61 0.9500
C217 C218 1.388(4)
C217 H62 0.9500
C218 H63 0.9500
C221 C220 1.433(8)
C221 C222 1.441(8)
C221 H71 0.9500
C223 C222 1.420(9)
C223 C224 1.433(8)
C223 H72 0.9500
C224 C219 1.429(8)
C224 H73 0.9500
C222 H74 0.9500
C220 C219 1.437(9)
C220 H75 0.9500

loop_
_geom_torsion_atom_site_label_1
_geom_torsion_atom_site_label_2
_geom_torsion_atom_site_label_3
_geom_torsion_atom_site_label_4
_geom_torsion
C6A C1A C2A C12A 137.6(8)
C9A C1A C2A C12A -0.4(9)
C6A C1A C2A C3A 0.6(10)
C9A C1A C2A C3A -137.4(8)
C1A C2A C3A C4A -1.2(13)
C12A C2A C3A C4A -143.6(9)
C1A C2A C3A C14A 141.7(7)
C12A C2A C3A C14A -0.6(10)
C2A C3A C4A C17A 139.2(9)
C14A C3A C4A C17A 0.3(14)
C2A C3A C4A C5A 0.5(14)
C14A C3A C4A C5A -138.4(9)
C3A C4A C5A C6A 0.8(13)
C17A C4A C5A C6A -141.8(9)
C3A C4A C5A C19A 142.1(10)
C17A C4A C5A C19A -0.6(10)
C19A C5A C6A C1A -137.4(9)
C4A C5A C6A C1A -1.5(12)
C19A C5A C6A C7A 2.9(13)
C4A C5A C6A C7A 138.8(8)
C2A C1A C6A C5A 0.8(12)
C9A C1A C6A C5A 144.0(9)
C2A C1A C6A C7A -143.1(7)
C9A C1A C6A C7A 0.1(9)
C5A C6A C7A C21A -2.3(13)
C1A C6A C7A C21A 141.6(9)
C5A C6A C7A C8A -143.2(8)
C1A C6A C7A C8A 0.7(10)
C21A C7A C8A C24A 1.1(13)
C6A C7A C8A C24A 141.9(10)
C21A C7A C8A C9A -142.1(9)
C6A C7A C8A C9A -1.2(10)
C2A C1A C9A C10A 0.1(11)
C6A C1A C9A C10A -143.3(8)
C2A C1A C9A C8A 142.5(7)
C6A C1A C9A C8A -0.9(9)
C24A C8A C9A C10A 1.1(13)
C7A C8A C9A C10A 143.9(8)
C24A C8A C9A C1A -141.5(9)
C7A C8A C9A C1A 1.3(10)
C1A C9A C10A C26A 138.4(8)
C8A C9A C10A C26A -0.8(11)
C1A C9A C10A C11A 0.5(11)
C8A C9A C10A C11A -138.7(8)
C9A C10A C11A C12A -0.7(10)
C26A C10A C11A C12A -143.2(7)
C9A C10A C11A C28A 142.6(8)
C26A C10A C11A C28A 0.2(8)
C28A C11A C12A C13A -0.1(11)
C10A C11A C12A C13A 138.4(7)
C28A C11A C12A C2A -138.0(7)
C10A C11A C12A C2A 0.4(10)
C1A C2A C12A C11A 0.1(10)
C3A C2A C12A C11A 142.1(8)
C1A C2A C12A C13A -141.9(6)
C3A C2A C12A C13A 0.2(9)
C11A C12A C13A C30A 0.5(12)
C2A C12A C13A C30A 142.3(8)
C11A C12A C13A C14A -141.4(7)
C2A C12A C13A C14A 0.4(9)
C30A C13A C14A C15A 0.6(12)
C12A C13A C14A C15A 142.9(9)
C30A C13A C14A C3A -143.1(10)
C12A C13A C14A C3A -0.8(9)
C4A C3A C14A C15A -0.4(14)
C2A C3A C14A C15A -142.8(8)
C4A C3A C14A C13A 143.3(9)
C2A C3A C14A C13A 0.9(10)
C13A C14A C15A C32A -0.6(12)
C3A C14A C15A C32A 137.9(9)
C13A C14A C15A C16A -138.7(8)
C3A C14A C15A C16A -0.1(13)
C14A C15A C16A C17A 0.7(12)
C32A C15A C16A C17A -141.4(8)
C14A C15A C16A C34A 142.5(8)
C32A C15A C16A C34A 0.3(9)
C15A C16A C17A C4A -0.8(12)
C34A C16A C17A C4A -137.8(8)
C15A C16A C17A C18A 138.7(8)
C34A C16A C17A C18A 1.7(12)
C3A C4A C17A C16A 0.3(13)
C5A C4A C17A C16A 143.9(8)
C3A C4A C17A C18A -143.1(9)
C5A C4A C17A C18A 0.5(10)
C16A C17A C18A C36A -1.7(11)
C4A C17A C18A C36A 142.4(6)
C16A C17A C18A C19A -144.2(9)
C4A C17A C18A C19A -0.2(9)
C36A C18A C19A C20A 0.7(12)
C17A C18A C19A C20A 143.1(9)
C36A C18A C19A C5A -142.7(7)
C17A C18A C19A C5A -0.2(10)
C6A C5A C19A C20A -2.6(14)
C4A C5A C19A C20A -142.9(9)
C6A C5A C19A C18A 140.8(8)
C4A C5A C19A C18A 0.5(10)
C18A C19A C20A C21A -138.0(9)
C5A C19A C20A C21A 1.5(14)
C18A C19A C20A C38A -0.8(13)
C5A C19A C20A C38A 138.7(8)
C6A C7A C21A C20A 1.3(14)
C8A C7A C21A C20A 137.8(9)
C6A C7A C21A C22A -137.6(9)
C8A C7A C21A C22A -1.2(14)
C19A C20A C21A C7A -0.9(14)
C38A C20A C21A C7A -142.7(9)
C19A C20A C21A C22A 142.0(9)
C38A C20A C21A C22A 0.2(10)
C7A C21A C22A C23A 0.9(13)
C20A C21A C22A C23A -142.5(7)
C7A C21A C22A C39A 143.3(9)
C20A C21A C22A C39A -0.1(10)
C39A C22A C23A C42A -0.6(9)
C21A C22A C23A C42A 137.6(8)
C39A C22A C23A C24A -138.6(8)
C21A C22A C23A C24A -0.5(10)
C9A C8A C24A C23A 137.0(9)
C7A C8A C24A C23A -0.6(14)
C9A C8A C24A C25A -0.7(14)
C7A C8A C24A C25A -138.3(8)
C22A C23A C24A C8A 0.3(13)
C42A C23A C24A C8A -142.5(9)
C22A C23A C24A C25A 141.9(6)
C42A C23A C24A C25A -1.0(9)
C8A C24A C25A C26A 0.0(13)
C23A C24A C25A C26A -141.9(7)
C8A C24A C25A C43A 142.6(8)
C23A C24A C25A C43A 0.7(10)
C24A C25A C26A C10A 0.4(11)
C43A C25A C26A C10A -137.2(7)
C24A C25A C26A C27A 139.2(8)
C43A C25A C26A C27A 1.6(10)
C9A C10A C26A C25A 0.1(11)
C11A C10A C26A C25A 142.5(7)
C9A C10A C26A C27A -142.3(7)
C11A C10A C26A C27A 0.1(8)
C25A C26A C27A C45A -1.4(10)
C10A C26A C27A C45A 141.9(6)
C25A C26A C27A C28A -143.6(7)
C10A C26A C27A C28A -0.4(8)
C12A C11A C28A C29A 0.3(11)
C10A C11A C28A C29A -142.8(7)
C12A C11A C28A C27A 142.7(7)
C10A C11A C28A C27A -0.4(8)
C45A C27A C28A C29A -0.1(11)
C26A C27A C28A C29A 142.8(8)
C45A C27A C28A C11A -142.4(6)
C26A C27A C28A C11A 0.5(8)
C11A C28A C29A C47A 138.5(8)
C27A C28A C29A C47A 0.0(12)
C11A C28A C29A C30A -1.0(13)
C27A C28A C29A C30A -139.4(9)
C12A C13A C30A C29A -1.2(14)
C14A C13A C30A C29A 136.7(9)
C12A C13A C30A C31A -138.2(9)
C14A C13A C30A C31A -0.3(14)
C28A C29A C30A C13A 1.4(14)
C47A C29A C30A C13A -142.2(9)
C28A C29A C30A C31A 142.7(8)
C47A C29A C30A C31A -0.9(11)
C13A C30A C31A C32A 0.1(13)
C29A C30A C31A C32A -141.5(7)
C13A C30A C31A C48A 142.8(9)
C29A C30A C31A C48A 1.2(10)
C30A C31A C32A C15A -0.2(10)
C48A C31A C32A C15A -138.4(7)
C30A C31A C32A C33A 138.4(8)
C48A C31A C32A C33A 0.1(9)
C14A C15A C32A C31A 0.4(11)
C16A C15A C32A C31A 142.4(6)
C14A C15A C32A C33A -142.8(8)
C16A C15A C32A C33A -0.8(9)
C31A C32A C33A C50A -0.3(12)
C15A C32A C33A C50A 142.9(9)
C31A C32A C33A C34A -142.2(6)
C15A C32A C33A C34A 1.0(9)
C50A C33A C34A C35A 0.2(12)
C32A C33A C34A C35A 142.4(8)
C50A C33A C34A C16A -143.0(8)
C32A C33A C34A C16A -0.8(9)
C17A C16A C34A C35A -1.2(11)
C15A C16A C34A C35A -142.8(8)
C17A C16A C34A C33A 141.9(8)
C15A C16A C34A C33A 0.3(9)
C33A C34A C35A C52A -0.5(12)
C16A C34A C35A C52A 138.0(7)
C33A C34A C35A C36A -137.9(8)
C16A C34A C35A C36A 0.6(11)
C19A C18A C36A C37A -0.4(9)
C17A C18A C36A C37A -138.1(8)
C19A C18A C36A C35A 138.8(8)
C17A C18A C36A C35A 1.1(9)
C34A C35A C36A C18A -0.5(10)
C52A C35A C36A C18A -142.7(6)
C34A C35A C36A C37A 143.2(8)
C52A C35A C36A C37A 1.0(8)
C18A C36A C37A C38A 0.4(11)
C35A C36A C37A C38A -143.5(8)
C18A C36A C37A C53A 142.9(6)
C35A C36A C37A C53A -1.0(9)
C36A C37A C38A C39A 137.7(9)
C53A C37A C38A C39A -0.8(13)
C36A C37A C38A C20A -0.6(12)
C53A C37A C38A C20A -139.1(8)
C19A C20A C38A C37A 0.8(12)
C21A C20A C38A C37A 142.5(9)
C19A C20A C38A C39A -142.0(9)
C21A C20A C38A C39A -0.3(10)
C23A C22A C39A C40A -0.1(12)
C21A C22A C39A C40A -143.0(9)
C23A C22A C39A C38A 142.9(7)
C21A C22A C39A C38A -0.1(10)
C37A C38A C39A C40A 0.9(14)
C20A C38A C39A C40A 143.6(8)
C37A C38A C39A C22A -142.5(8)
C20A C38A C39A C22A 0.2(10)
C22A C39A C40A C41A 0.4(13)
C38A C39A C40A C41A -138.3(8)
C22A C39A C40A C54A 138.0(9)
C38A C39A C40A C54A -0.8(13)
C39A C40A C41A C42A 0.0(11)
C54A C40A C41A C42A -142.2(8)
C39A C40A C41A C56A 142.1(9)
C54A C40A C41A C56A -0.1(9)
C40A C41A C42A C43A 137.9(7)
C56A C41A C42A C43A 0.2(11)
C40A C41A C42A C23A -0.7(11)
C56A C41A C42A C23A -138.4(8)
C22A C23A C42A C41A 1.0(10)
C24A C23A C42A C41A 143.7(8)
C22A C23A C42A C43A -141.8(6)
C24A C23A C42A C43A 0.9(8)
C41A C42A C43A C44A 0.4(11)
C23A C42A C43A C44A 143.0(7)
C41A C42A C43A C25A -143.1(7)
C23A C42A C43A C25A -0.5(8)
C26A C25A C43A C44A -1.1(11)
C24A C25A C43A C44A -143.5(9)
C26A C25A C43A C42A 142.2(7)
C24A C25A C43A C42A -0.1(9)
C42A C43A C44A C57A -0.5(13)
C25A C43A C44A C57A 138.6(8)
C42A C43A C44A C45A -138.7(8)
C25A C43A C44A C45A 0.4(12)
C28A C27A C45A C46A 0.4(10)
C26A C27A C45A C46A -137.1(8)
C28A C27A C45A C44A 138.1(8)
C26A C27A C45A C44A 0.6(9)
C43A C44A C45A C27A -0.1(12)
C57A C44A C45A C27A -143.0(7)
C43A C44A C45A C46A 142.7(9)
C57A C44A C45A C46A -0.2(10)
C27A C45A C46A C47A -0.7(14)
C44A C45A C46A C47A -143.0(10)
C27A C45A C46A C58A 143.0(8)
C44A C45A C46A C58A 0.6(11)
C45A C46A C47A C29A 0.6(15)
C58A C46A C47A C29A -139.2(9)
C45A C46A C47A C48A 139.0(9)
C58A C46A C47A C48A -0.8(15)
C28A C29A C47A C46A -0.3(13)
C30A C29A C47A C46A 143.4(10)
C28A C29A C47A C48A -143.4(9)
C30A C29A C47A C48A 0.3(10)
C46A C47A C48A C49A 0.0(12)
C29A C47A C48A C49A 142.9(8)
C46A C47A C48A C31A -142.5(9)
C29A C47A C48A C31A 0.4(9)
C32A C31A C48A C49A -0.1(10)
C30A C31A C48A C49A -143.1(8)
C32A C31A C48A C47A 142.0(6)
C30A C31A C48A C47A -1.0(9)
C47A C48A C49A C59A 0.4(12)
C31A C48A C49A C59A 138.4(8)
C47A C48A C49A C50A -137.9(7)
C31A C48A C49A C50A 0.1(11)
C32A C33A C50A C49A 0.3(12)
C34A C33A C50A C49A 138.2(8)
C32A C33A C50A C51A -137.8(8)
C34A C33A C50A C51A 0.2(12)
C48A C49A C50A C33A -0.2(11)
C59A C49A C50A C33A -143.1(9)
C48A C49A C50A C51A 143.0(8)
C59A C49A C50A C51A 0.1(9)
C33A C50A C51A C52A -0.2(12)
C49A C50A C51A C52A -143.1(7)
C33A C50A C51A C60A 141.8(8)
C49A C50A C51A C60A -1.1(9)
C60A C51A C52A C35A -138.3(8)
C50A C51A C52A C35A -0.1(11)
C60A C51A C52A C53A 0.1(12)
C50A C51A C52A C53A 138.3(7)
C34A C35A C52A C51A 0.5(11)
C36A C35A C52A C51A 142.0(7)
C34A C35A C52A C53A -142.3(7)
C36A C35A C52A C53A -0.7(8)
C38A C37A C53A C54A 0.5(12)
C36A C37A C53A C54A -142.0(7)
C38A C37A C53A C52A 143.1(8)
C36A C37A C53A C52A 0.6(9)
C51A C52A C53A C54A 0.1(11)
C35A C52A C53A C54A 142.8(8)
C51A C52A C53A C37A -142.6(8)
C35A C52A C53A C37A 0.1(8)
C37A C53A C54A C40A -0.3(11)
C52A C53A C54A C40A -138.3(7)
C37A C53A C54A C55A 137.6(8)
C52A C53A C54A C55A -0.4(11)
C39A C40A C54A C53A 0.5(12)
C41A C40A C54A C53A 142.4(7)
C39A C40A C54A C55A -141.6(8)
C41A C40A C54A C55A 0.3(8)
C53A C54A C55A C60A 0.4(10)
C40A C54A C55A C60A 142.7(6)
C53A C54A C55A C56A -142.5(8)
C40A C54A C55A C56A -0.3(9)
C60A C55A C56A C57A 0.8(13)
C54A C55A C56A C57A 143.9(10)
C60A C55A C56A C41A -142.8(6)
C54A C55A C56A C41A 0.2(10)
C42A C41A C56A C57A -0.8(14)
C40A C41A C56A C57A -143.2(9)
C42A C41A C56A C55A 142.4(7)
C40A C41A C56A C55A 0.0(10)
C55A C56A C57A C44A -138.6(10)
C41A C56A C57A C44A 0.7(15)
C55A C56A C57A C58A -0.8(15)
C41A C56A C57A C58A 138.5(9)
C43A C44A C57A C56A -0.1(15)
C45A C44A C57A C56A 142.2(9)
C43A C44A C57A C58A -142.5(9)
C45A C44A C57A C58A -0.3(11)
C47A C46A C58A C59A 1.3(16)
C45A C46A C58A C59A -142.1(9)
C47A C46A C58A C57A 142.8(10)
C45A C46A C58A C57A -0.7(12)
C56A C57A C58A C59A 0.2(15)
C44A C57A C58A C59A 142.0(10)
C56A C57A C58A C46A -141.3(11)
C44A C57A C58A C46A 0.6(12)
C46A C58A C59A C49A -1.0(15)
C57A C58A C59A C49A -137.6(9)
C46A C58A C59A C60A 137.1(10)
C57A C58A C59A C60A 0.5(14)
C48A C49A C59A C58A 0.2(13)
C50A C49A C59A C58A 142.5(9)
C48A C49A C59A C60A -141.5(7)
C50A C49A C59A C60A 0.8(9)
C56A C55A C60A C51A 138.1(8)
C54A C55A C60A C51A -0.2(9)
C56A C55A C60A C59A -0.2(10)
C54A C55A C60A C59A -138.5(7)
C52A C51A C60A C55A -0.1(11)
C50A C51A C60A C55A -142.0(6)
C52A C51A C60A C59A 143.5(8)
C50A C51A C60A C59A 1.6(9)
C58A C59A C60A C55A -0.4(12)
C49A C59A C60A C55A 141.8(6)
C58A C59A C60A C51A -143.7(9)
C49A C59A C60A C51A -1.5(9)
C6B C1B C2B C12B 137.1(15)
C9B C1B C2B C12B -0.9(17)
C6B C1B C2B C3B -0.7(17)
C9B C1B C2B C3B -138.7(13)
C1B C2B C3B C4B 0(2)
C12B C2B C3B C4B -143.0(17)
C1B C2B C3B C14B 140.8(12)
C12B C2B C3B C14B -2.3(18)
C14B C3B C4B C17B 3(3)
C2B C3B C4B C17B 139.2(16)
C14B C3B C4B C5B -135.9(16)
C2B C3B C4B C5B 0(2)
C3B C4B C5B C6B 0(2)
C17B C4B C5B C6B -143.7(17)
C3B C4B C5B C19B 142.6(18)
C17B C4B C5B C19B -1.4(19)
C19B C5B C6B C7B -1(2)
C4B C5B C6B C7B 137.7(15)
C19B C5B C6B C1B -139.3(16)
C4B C5B C6B C1B -1(2)
C2B C1B C6B C5B 1(2)
C9B C1B C6B C5B 143.9(15)
C2B C1B C6B C7B -141.8(11)
C9B C1B C6B C7B 1.1(16)
C5B C6B C7B C21B 0(2)
C1B C6B C7B C21B 141.7(13)
C5B C6B C7B C8B -142.3(15)
C1B C6B C7B C8B -0.7(16)
C21B C7B C8B C24B -1.2(19)
C6B C7B C8B C24B 141.5(14)
C21B C7B C8B C9B -142.7(13)
C6B C7B C8B C9B 0.0(15)
C24B C8B C9B C10B 0(2)
C7B C8B C9B C10B 141.8(14)
C24B C8B C9B C1B -141.3(13)
C7B C8B C9B C1B 0.6(14)
C2B C1B C9B C10B 0.7(18)
C6B C1B C9B C10B -142.8(14)
C2B C1B C9B C8B 142.4(10)
C6B C1B C9B C8B -1.0(15)
C8B C9B C10B C26B 0(2)
C1B C9B C10B C26B 137.5(16)
C8B C9B C10B C11B -138.2(14)
C1B C9B C10B C11B -1(2)
C9B C10B C11B C12B 1(2)
C26B C10B C11B C12B -142.0(18)
C9B C10B C11B C28B 143.0(16)
C26B C10B C11B C28B -0.3(19)
C28B C11B C12B C13B 1(3)
C10B C11B C12B C13B 138.4(16)
C28B C11B C12B C2B -139.3(17)
C10B C11B C12B C2B -2(3)
C1B C2B C12B C11B 1(2)
C3B C2B C12B C11B 144.5(18)
C1B C2B C12B C13B -142.2(13)
C3B C2B C12B C13B 1(2)
C11B C12B C13B C30B -2(3)
C2B C12B C13B C30B 140.9(16)
C11B C12B C13B C14B -142.5(17)
C2B C12B C13B C14B 1(2)
C4B C3B C14B C15B -4(2)
C2B C3B C14B C15B -143.7(15)
C4B C3B C14B C13B 142.2(15)
C2B C3B C14B C13B 2.8(18)
C30B C13B C14B C15B 2(2)
C12B C13B C14B C15B 142.6(18)
C30B C13B C14B C3B -143.2(16)
C12B C13B C14B C3B -2.2(19)
C3B C14B C15B C16B 4(3)
C13B C14B C15B C16B -137.6(16)
C3B C14B C15B C32B 140.3(16)
C13B C14B C15B C32B -1(2)
C14B C15B C16B C17B -2(3)
C32B C15B C16B C17B -141.5(16)
C14B C15B C16B C34B 140.8(16)
C32B C15B C16B C34B 1.4(19)
C15B C16B C17B C4B 1(3)
C34B C16B C17B C4B -137.3(16)
C15B C16B C17B C18B 138.6(17)
C34B C16B C17B C18B 1(2)
C3B C4B C17B C16B -1(3)
C5B C4B C17B C16B 142.8(16)
C3B C4B C17B C18B -142.8(15)
C5B C4B C17B C18B 1.5(19)
C16B C17B C18B C36B -1(2)
C4B C17B C18B C36B 140.0(12)
C16B C17B C18B C19B -142.0(17)
C4B C17B C18B C19B -0.9(19)
C6B C5B C19B C20B 0(3)
C4B C5B C19B C20B -142.8(17)
C6B C5B C19B C18B 144.1(16)
C4B C5B C19B C18B 1(2)
C36B C18B C19B C20B 3(2)
C17B C18B C19B C20B 144.7(17)
C36B C18B C19B C5B -141.2(13)
C17B C18B C19B C5B 0.0(19)
C5B C19B C20B C21B 0(3)
C18B C19B C20B C21B -139.7(15)
C5B C19B C20B C38B 137.1(16)
C18B C19B C20B C38B -3(2)
C6B C7B C21B C20B 1(2)
C8B C7B C21B C20B 138.8(12)
C6B C7B C21B C22B -137.1(13)
C8B C7B C21B C22B 0.8(19)
C19B C20B C21B C7B -1(2)
C38B C20B C21B C7B -142.7(12)
C19B C20B C21B C22B 140.7(14)
C38B C20B C21B C22B -1.0(15)
C7B C21B C22B C23B 0.0(18)
C20B C21B C22B C23B -142.0(10)
C7B C21B C22B C39B 143.6(14)
C20B C21B C22B C39B 1.7(15)
C39B C22B C23B C42B 0.5(19)
C21B C22B C23B C42B 138.9(15)
C39B C22B C23B C24B -138.8(14)
C21B C22B C23B C24B -0.4(15)
C9B C8B C24B C25B 0(2)
C7B C8B C24B C25B -137.5(14)
C9B C8B C24B C23B 137.8(14)
C7B C8B C24B C23B 1(2)
C22B C23B C24B C8B 0.0(19)
C42B C23B C24B C8B -144.4(16)
C22B C23B C24B C25B 142.8(12)
C42B C23B C24B C25B -1.6(18)
C8B C24B C25B C26B 1(3)
C23B C24B C25B C26B -141.1(17)
C8B C24B C25B C43B 142.9(14)
C23B C24B C25B C43B 0.7(17)
C24B C25B C26B C10B -1(3)
C43B C25B C26B C10B -138.6(17)
C24B C25B C26B C27B 139.8(17)
C43B C25B C26B C27B 2(3)
C9B C10B C26B C25B 1(3)
C11B C10B C26B C25B 144.3(18)
C9B C10B C26B C27B -143.6(15)
C11B C10B C26B C27B 0(2)
C25B C26B C27B C45B -3(3)
C10B C26B C27B C45B 141.8(13)
C25B C26B C27B C28B -144.5(19)
C10B C26B C27B C28B 0(2)
C12B C11B C28B C29B 0(3)
C10B C11B C28B C29B -141.6(15)
C12B C11B C28B C27B 142.3(16)
C10B C11B C28B C27B 0.3(18)
C45B C27B C28B C29B 1(2)
C26B C27B C28B C29B 142.8(17)
C45B C27B C28B C11B -142.4(11)
C26B C27B C28B C11B -0.2(18)
C11B C28B C29B C47B 136.8(15)
C27B C28B C29B C47B -1(2)
C11B C28B C29B C30B 0(2)
C27B C28B C29B C30B -137.8(15)
C12B C13B C30B C31B -137.7(17)
C14B C13B C30B C31B -2(2)
C12B C13B C30B C29B 3(2)
C14B C13B C30B C29B 138.7(15)
C28B C29B C30B C13B -2(2)
C47B C29B C30B C13B -143.9(15)
C28B C29B C30B C31B 142.1(14)
C47B C29B C30B C31B 0.2(17)
C13B C30B C31B C32B 2(2)
C29B C30B C31B C32B -142.3(11)
C13B C30B C31B C48B 144.6(16)
C29B C30B C31B C48B 0.2(17)
C30B C31B C32B C33B 137.1(15)
C48B C31B C32B C33B -0.6(17)
C30B C31B C32B C15B -1.6(17)
C48B C31B C32B C15B -139.3(15)
C14B C15B C32B C31B 1(2)
C16B C15B C32B C31B 142.2(12)
C14B C15B C32B C33B -142.8(16)
C16B C15B C32B C33B -1.6(19)
C31B C32B C33B C50B 1(2)
C15B C32B C33B C50B 144.8(17)
C31B C32B C33B C34B -142.4(12)
C15B C32B C33B C34B 1.1(19)
C50B C33B C34B C35B 0(3)
C32B C33B C34B C35B 143.1(16)
C50B C33B C34B C16B -143.7(16)
C32B C33B C34B C16B -0.3(19)
C17B C16B C34B C35B 0(2)
C15B C16B C34B C35B -143.6(18)
C17B C16B C34B C33B 142.5(17)
C15B C16B C34B C33B -0.7(19)
C33B C34B C35B C52B 0(3)
C16B C34B C35B C52B 138.1(15)
C33B C34B C35B C36B -137.7(17)
C16B C34B C35B C36B 1(3)
C17B C18B C36B C37B -137.6(13)
C19B C18B C36B C37B -1.8(16)
C17B C18B C36B C35B 1.5(17)
C19B C18B C36B C35B 137.3(15)
C34B C35B C36B C18B -1(2)
C52B C35B C36B C18B -143.1(11)
C34B C35B C36B C37B 143.0(16)
C52B C35B C36B C37B 1.2(17)
C18B C36B C37B C38B 0.0(17)
C35B C36B C37B C38B -144.0(14)
C18B C36B C37B C53B 142.3(10)
C35B C36B C37B C53B -1.7(15)
C53B C37B C38B C39B 0(2)
C36B C37B C38B C39B 138.2(14)
C53B C37B C38B C20B -137.7(13)
C36B C37B C38B C20B 0.4(19)
C19B C20B C38B C37B 1(2)
C21B C20B C38B C37B 142.3(14)
C19B C20B C38B C39B -141.2(17)
C21B C20B C38B C39B -0.1(16)
C37B C38B C39B C40B 0(2)
C20B C38B C39B C40B 143.2(16)
C37B C38B C39B C22B -141.6(13)
C20B C38B C39B C22B 1.2(18)
C23B C22B C39B C40B -1(2)
C21B C22B C39B C40B -144.2(16)
C23B C22B C39B C38B 141.8(12)
C21B C22B C39B C38B -1.8(17)
C38B C39B C40B C54B -1(3)
C22B C39B C40B C54B 138.0(18)
C38B C39B C40B C41B -138.4(16)
C22B C39B C40B C41B 0(3)
C39B C40B C41B C42B 0(3)
C54B C40B C41B C42B -143(2)
C39B C40B C41B C56B 143.0(19)
C54B C40B C41B C56B 0(2)
C56B C41B C42B C43B -1(3)
C40B C41B C42B C43B 137.4(17)
C56B C41B C42B C23B -139.1(18)
C40B C41B C42B C23B 0(3)
C22B C23B C42B C41B 0(3)
C24B C23B C42B C41B 144.1(18)
C22B C23B C42B C43B -142.2(13)
C24B C23B C42B C43B 1.9(19)
C41B C42B C43B C44B 2(3)
C23B C42B C43B C44B 142.7(15)
C41B C42B C43B C25B -142.5(18)
C23B C42B C43B C25B -1(2)
C26B C25B C43B C44B -1(2)
C24B C25B C43B C44B -142.7(16)
C26B C25B C43B C42B 142.3(19)
C24B C25B C43B C42B 0.4(19)
C42B C43B C44B C57B -1(2)
C25B C43B C44B C57B 137.9(15)
C42B C43B C44B C45B -139.3(16)
C25B C43B C44B C45B 0(2)
C26B C27B C45B C46B -135.7(16)
C28B C27B C45B C46B 1.2(17)
C26B C27B C45B C44B 1.4(17)
C28B C27B C45B C44B 138.3(13)
C43B C44B C45B C27B 0.1(19)
C57B C44B C45B C27B -142.4(11)
C43B C44B C45B C46B 142.8(15)
C57B C44B C45B C46B 0.3(16)
C27B C45B C46B C47B -2(2)
C44B C45B C46B C47B -144.3(15)
C27B C45B C46B C58B 141.9(11)
C44B C45B C46B C58B -0.3(17)
C45B C46B C47B C48B 138.1(15)
C58B C46B C47B C48B -2(2)
C45B C46B C47B C29B 1(2)
C58B C46B C47B C29B -138.6(14)
C28B C29B C47B C46B 0(2)
C30B C29B C47B C46B 141.4(16)
C28B C29B C47B C48B -141.4(16)
C30B C29B C47B C48B -0.4(17)
C32B C31B C48B C49B 0(2)
C30B C31B C48B C49B -143.7(15)
C32B C31B C48B C47B 142.9(12)
C30B C31B C48B C47B -0.5(17)
C46B C47B C48B C49B 2(2)
C29B C47B C48B C49B 143.8(14)
C46B C47B C48B C31B -141.3(15)
C29B C47B C48B C31B 0.6(18)
C31B C48B C49B C59B 138.4(14)
C47B C48B C49B C59B -1(2)
C31B C48B C49B C50B 1(2)
C47B C48B C49B C50B -138.9(14)
C32B C33B C50B C51B -139.0(15)
C34B C33B C50B C51B 1(2)
C32B C33B C50B C49B -1(2)
C34B C33B C50B C49B 139.0(14)
C48B C49B C50B C33B 0(2)
C59B C49B C50B C33B -142.7(16)
C48B C49B C50B C51B 142.7(15)
C59B C49B C50B C51B 0.1(16)
C33B C50B C51B C52B -1(2)
C49B C50B C51B C52B -143.2(13)
C33B C50B C51B C60B 142.3(14)
C49B C50B C51B C60B 0.0(16)
C50B C51B C52B C35B 0(2)
C60B C51B C52B C35B -139.0(15)
C50B C51B C52B C53B 137.2(13)
C60B C51B C52B C53B -2(2)
C34B C35B C52B C51B 0(2)
C36B C35B C52B C51B 141.4(13)
C34B C35B C52B C53B -141.4(16)
C36B C35B C52B C53B -0.3(17)
C38B C37B C53B C54B 0(2)
C36B C37B C53B C54B -142.1(15)
C38B C37B C53B C52B 143.1(13)
C36B C37B C53B C52B 1.5(15)
C51B C52B C53B C54B 2(2)
C35B C52B C53B C54B 143.2(17)
C51B C52B C53B C37B -142.4(14)
C35B C52B C53B C37B -0.7(16)
C37B C53B C54B C55B 138.8(16)
C52B C53B C54B C55B -1(3)
C37B C53B C54B C40B 0(3)
C52B C53B C54B C40B -139.3(16)
C39B C40B C54B C53B 0(3)
C41B C40B C54B C53B 143.0(17)
C39B C40B C54B C55B -142.7(17)
C41B C40B C54B C55B 0(2)
C53B C54B C55B C60B 0(2)
C40B C54B C55B C60B 142.6(13)
C53B C54B C55B C56B -142.5(18)
C40B C54B C55B C56B 0(2)
C42B C41B C56B C57B 0(3)
C40B C41B C56B C57B -143.0(16)
C42B C41B C56B C55B 143.2(18)
C40B C41B C56B C55B 0(2)
C60B C55B C56B C57B 1(2)
C54B C55B C56B C57B 143.4(17)
C60B C55B C56B C41B -141.8(12)
C54B C55B C56B C41B 0.2(19)
C41B C56B C57B C44B 0(2)
C55B C56B C57B C44B -138.7(15)
C41B C56B C57B C58B 137.5(15)
C55B C56B C57B C58B -1(2)
C43B C44B C57B C56B 0(2)
C45B C44B C57B C56B 141.8(14)
C43B C44B C57B C58B -141.9(14)
C45B C44B C57B C58B -0.2(16)
C47B C46B C58B C59B 1(2)
C45B C46B C58B C59B -142.3(14)
C47B C46B C58B C57B 143.4(15)
C45B C46B C58B C57B 0.2(17)
C56B C57B C58B C59B 0(2)
C44B C57B C58B C59B 141.7(15)
C56B C57B C58B C46B -142.2(16)
C44B C57B C58B C46B 0.0(16)
C46B C58B C59B C60B 139.8(15)
C57B C58B C59B C60B 2(2)
C46B C58B C59B C49B 0(2)
C57B C58B C59B C49B -137.7(13)
C48B C49B C59B C58B 1(2)
C50B C49B C59B C58B 143.2(14)
C48B C49B C59B C60B -142.8(14)
C50B C49B C59B C60B -0.1(16)
C56B C55B C60B C59B 0.6(16)
C54B C55B C60B C59B -137.1(15)
C56B C55B C60B C51B 136.9(14)
C54B C55B C60B C51B -0.7(17)
C58B C59B C60B C55B -2.4(19)
C49B C59B C60B C55B 141.6(11)
C58B C59B C60B C51B -143.9(14)
C49B C59B C60B C51B 0.1(15)
C52B C51B C60B C55B 1.7(19)
C50B C51B C60B C55B -141.5(11)
C52B C51B C60B C59B 143.1(14)
C50B C51B C60B C59B 0.0(15)
C128 N1 C121 N8 169.7(2)
C128 N1 C121 C122 -5.5(3)
N8 C121 C122 C123 9.2(4)
N1 C121 C122 C123 -175.7(3)
N8 C121 C122 C127 -171.2(2)
N1 C121 C122 C127 3.9(3)
C127 C122 C123 C124 5.4(4)
C121 C122 C123 C124 -175.1(3)
C127 C122 C123 C153 -169.3(2)
C121 C122 C123 C153 10.2(5)
C122 C123 C124 C125 -4.2(4)
C153 C123 C124 C125 171.0(3)
C123 C124 C125 C126 -0.1(5)
C124 C125 C126 C127 3.3(4)
C124 C125 C126 C207 -173.7(3)
C125 C126 C127 C122 -2.0(4)
C207 C126 C127 C122 174.8(2)
C125 C126 C127 C128 176.7(3)
C207 C126 C127 C128 -6.6(5)
C123 C122 C127 C126 -2.5(4)
C121 C122 C127 C126 177.9(2)
C123 C122 C127 C128 178.6(2)
C121 C122 C127 C128 -1.0(3)
C121 N1 C128 N2 -170.3(2)
C121 N1 C128 C127 4.9(3)
C126 C127 C128 N2 -5.7(4)
C122 C127 C128 N2 173.0(2)
C126 C127 C128 N1 179.0(3)
C122 C127 C128 N1 -2.2(3)
N1 C128 N2 C129 -16.4(4)
C127 C128 N2 C129 169.2(2)
C128 N2 C129 N3 -14.1(4)
C128 N2 C129 C130 171.4(2)
C136 N3 C129 N2 -170.1(2)
C136 N3 C129 C130 5.0(3)
N2 C129 C130 C131 -7.8(4)
N3 C129 C130 C131 177.0(3)
N2 C129 C130 C135 172.3(2)
N3 C129 C130 C135 -3.0(3)
C135 C130 C131 C132 -3.0(4)
C129 C130 C131 C132 177.0(3)
C135 C130 C131 C213 170.2(3)
C129 C130 C131 C213 -9.7(5)
C130 C131 C132 C133 3.4(4)
C213 C131 C132 C133 -170.4(3)
C131 C132 C133 C134 0.2(4)
C132 C133 C134 C135 -4.1(4)
C132 C133 C134 C159 169.9(3)
C133 C134 C135 C130 4.4(4)
C159 C134 C135 C130 -169.1(2)
C133 C134 C135 C136 -176.7(3)
C159 C134 C135 C136 9.9(5)
C131 C130 C135 C134 -0.9(4)
C129 C130 C135 C134 179.0(2)
C131 C130 C135 C136 179.9(2)
C129 C130 C135 C136 -0.1(3)
C129 N3 C136 N4 169.8(2)
C129 N3 C136 C135 -5.1(3)
C134 C135 C136 N4 9.1(4)
C130 C135 C136 N4 -171.9(2)
C134 C135 C136 N3 -175.9(3)
C130 C135 C136 N3 3.2(3)
N3 C136 N4 C137 17.5(4)
C135 C136 N4 C137 -168.3(2)
C136 N4 C137 N5 12.7(4)
C136 N4 C137 C138 -174.2(2)
C144 N5 C137 N4 169.5(2)
C144 N5 C137 C138 -4.6(3)
N4 C137 C138 C139 8.1(5)
N5 C137 C138 C139 -177.8(3)
N4 C137 C138 C143 -171.7(2)
N5 C137 C138 C143 2.5(3)
C143 C138 C139 C140 4.1(4)
C137 C138 C139 C140 -175.6(3)
C143 C138 C139 C165 -170.6(3)
C137 C138 C139 C165 9.7(5)
C138 C139 C140 C141 -4.1(4)
C165 C139 C140 C141 170.9(3)
C139 C140 C141 C142 -0.1(5)
C140 C141 C142 C143 4.4(4)
C140 C141 C142 C171 -171.3(3)
C141 C142 C143 C138 -4.4(4)
C171 C142 C143 C138 171.0(3)
C141 C142 C143 C144 175.2(3)
C171 C142 C143 C144 -9.5(5)
C139 C138 C143 C142 0.2(4)
C137 C138 C143 C142 180.0(2)
C139 C138 C143 C144 -179.5(2)
C137 C138 C143 C144 0.3(3)
C137 N5 C144 N6 -169.7(2)
C137 N5 C144 C143 4.8(3)
C142 C143 C144 N6 -8.1(5)
C138 C143 C144 N6 171.5(2)
C142 C143 C144 N5 177.4(3)
C138 C143 C144 N5 -3.0(3)
N5 C144 N6 C145 -15.4(4)
C143 C144 N6 C145 171.1(2)
C144 N6 C145 N7 -16.0(4)
C144 N6 C145 C146 170.3(2)
C152 N7 C145 N6 -168.6(2)
C152 N7 C145 C146 5.8(3)
N6 C145 C146 C147 -10.7(4)
N7 C145 C146 C147 174.7(3)
N6 C145 C146 C151 169.7(2)
N7 C145 C146 C151 -4.9(3)
C151 C146 C147 C148 -2.6(4)
C145 C146 C147 C148 177.9(3)
C151 C146 C147 C177 172.8(3)
C145 C146 C147 C177 -6.7(5)
C146 C147 C148 C149 0.1(5)
C177 C147 C148 C149 -175.6(3)
C147 C148 C149 C150 2.2(5)
C148 C149 C150 C219 -171.9(7)
C148 C149 C150 C151 -1.9(5)
C148 C149 C150 C183 170.8(4)
C219 C150 C151 C146 167.3(7)
C149 C150 C151 C146 -0.6(4)
C183 C150 C151 C146 -173.0(4)
C219 C150 C151 C152 -12.0(8)
C149 C150 C151 C152 -179.9(3)
C183 C150 C151 C152 7.6(6)
C147 C146 C151 C150 2.9(4)
C145 C146 C151 C150 -177.5(2)
C147 C146 C151 C152 -177.6(2)
C145 C146 C151 C152 2.1(3)
C145 N7 C152 N8 171.5(2)
C145 N7 C152 C151 -4.5(3)
C150 C151 C152 N8 4.7(5)
C146 C151 C152 N8 -174.7(2)
C150 C151 C152 N7 -179.1(3)
C146 C151 C152 N7 1.4(3)
N1 C121 N8 C152 14.1(4)
C122 C121 N8 C152 -171.6(2)
N7 C152 N8 C121 16.2(4)
C151 C152 N8 C121 -168.2(2)
C124 C123 C153 C158 -134.2(3)
C122 C123 C153 C158 40.4(4)
C124 C123 C153 C154 37.8(4)
C122 C123 C153 C154 -147.7(3)
C158 C153 C154 C155 0.9(4)
C123 C153 C154 C155 -171.3(3)
C153 C154 C155 C156 0.2(5)
C154 C155 C156 C157 -0.9(5)
C155 C156 C157 C158 0.5(5)
C156 C157 C158 C153 0.6(5)
C154 C153 C158 C157 -1.3(4)
C123 C153 C158 C157 170.8(3)
C133 C134 C159 C164 -127.9(3)
C135 C134 C159 C164 45.4(4)
C133 C134 C159 C160 44.3(4)
C135 C134 C159 C160 -142.4(3)
C164 C159 C160 C161 1.4(4)
C134 C159 C160 C161 -171.1(3)
C159 C160 C161 C162 0.0(5)
C160 C161 C162 C163 -0.9(5)
C161 C162 C163 C164 0.5(4)
C162 C163 C164 C159 0.9(4)
C160 C159 C164 C163 -1.9(4)
C134 C159 C164 C163 170.5(2)
C140 C139 C165 C170 48.0(4)
C138 C139 C165 C170 -137.5(3)
C140 C139 C165 C166 -125.9(3)
C138 C139 C165 C166 48.6(4)
C170 C165 C166 C167 -1.6(4)
C139 C165 C166 C167 172.5(3)
C165 C166 C167 C168 1.3(5)
C166 C167 C168 C169 -0.2(5)
C167 C168 C169 C170 -0.6(5)
C168 C169 C170 C165 0.3(5)
C166 C165 C170 C169 0.8(4)
C139 C165 C170 C169 -173.2(3)
C141 C142 C171 C172 -39.8(4)
C143 C142 C171 C172 145.0(3)
C141 C142 C171 C176 133.7(3)
C143 C142 C171 C176 -41.5(4)
C176 C171 C172 C173 -1.9(5)
C142 C171 C172 C173 171.8(3)
C171 C172 C173 C174 0.5(5)
C172 C173 C174 C175 1.1(5)
C173 C174 C175 C176 -1.1(5)
C174 C175 C176 C171 -0.3(4)
C172 C171 C176 C175 1.8(4)
C142 C171 C176 C175 -171.8(3)
C148 C147 C177 C178 124.2(3)
C146 C147 C177 C178 -51.0(4)
C148 C147 C177 C182 -51.3(4)
C146 C147 C177 C182 133.4(3)
C182 C177 C178 C179 2.0(5)
C147 C177 C178 C179 -173.7(3)
C177 C178 C179 C180 -0.8(5)
C178 C179 C180 C181 -2.1(6)
C179 C180 C181 C182 3.7(6)
C180 C181 C182 C177 -2.4(5)
C178 C177 C182 C181 -0.4(5)
C147 C177 C182 C181 175.3(3)
C219 C150 C183 C184 -11(3)
C151 C150 C183 C184 -129.6(6)
C149 C150 C183 C184 58.3(8)
C219 C150 C183 C188 174(4)
C151 C150 C183 C188 55.1(9)
C149 C150 C183 C188 -117.0(7)
C188 C183 C184 C185 -0.8(11)
C150 C183 C184 C185 -176.1(7)
C183 C184 C185 C186 2.6(11)
C184 C185 C186 C187 -1.7(11)
C185 C186 C187 C188 -1.1(10)
C186 C187 C188 C183 2.9(10)
C184 C183 C188 C187 -2.0(11)
C150 C183 C188 C187 173.0(6)
C194 C189 C190 C191 -0.3(5)
Br1 C189 C190 C191 -178.8(3)
C189 C190 C191 C192 1.7(6)
C190 C191 C192 C193 -1.8(6)
C191 C192 C193 C194 0.5(7)
C190 C189 C194 C193 -0.9(5)
Br1 C189 C194 C193 177.6(3)
C192 C193 C194 C189 0.8(6)
C200 C195 C196 C197 0.0(5)
Br2 C195 C196 C197 179.6(3)
C195 C196 C197 C198 -0.9(6)
C196 C197 C198 C199 1.0(6)
C197 C198 C199 C200 -0.4(6)
C196 C195 C200 C199 0.6(5)
Br2 C195 C200 C199 -179.0(2)
C198 C199 C200 C195 -0.4(5)
C206 C201 C202 C203 2.6(5)
Br3 C201 C202 C203 -179.0(3)
C201 C202 C203 C204 1.5(5)
C202 C203 C204 C205 -6.1(5)
C203 C204 C205 C206 7.0(6)
C202 C201 C206 C205 -1.9(6)
Br3 C201 C206 C205 179.7(3)
C204 C205 C206 C201 -3.3(6)
C125 C126 C207 C212 127.0(3)
C127 C126 C207 C212 -49.7(4)
C125 C126 C207 C208 -45.9(4)
C127 C126 C207 C208 137.5(3)
C212 C207 C208 C209 -0.7(4)
C126 C207 C208 C209 172.4(3)
C207 C208 C209 C210 -0.7(5)
C208 C209 C210 C211 1.9(5)
C209 C210 C211 C212 -1.6(4)
C210 C211 C212 C207 0.2(4)
C208 C207 C212 C211 1.0(4)
C126 C207 C212 C211 -172.0(3)
C132 C131 C213 C214 125.7(3)
C130 C131 C213 C214 -47.4(4)
C132 C131 C213 C218 -45.7(4)
C130 C131 C213 C218 141.2(3)
C218 C213 C214 C215 2.0(4)
C131 C213 C214 C215 -169.6(3)
C213 C214 C215 C216 -1.4(5)
C214 C215 C216 C217 -0.4(5)
C215 C216 C217 C218 1.7(4)
C216 C217 C218 C213 -1.2(4)
C214 C213 C218 C217 -0.7(4)
C131 C213 C218 C217 171.0(3)
C222 C223 C224 C219 0.3(16)
C224 C223 C222 C221 0.9(16)
C220 C221 C222 C223 -2.6(17)
C222 C221 C220 C219 3.0(16)
C151 C150 C219 C224 60.5(16)
C149 C150 C219 C224 -131.3(11)
C183 C150 C219 C224 -13(2)
C151 C150 C219 C220 -123.9(11)
C149 C150 C219 C220 44.3(15)
C183 C150 C219 C220 163(5)
C223 C224 C219 C150 175.8(10)
C223 C224 C219 C220 0.2(19)
C221 C220 C219 C150 -177.4(11)
C221 C220 C219 C224 -1.9(19)

loop_
_platon_squeeze_void_nr
_platon_squeeze_void_average_x
_platon_squeeze_void_average_y
_platon_squeeze_void_average_z
_platon_squeeze_void_volume
_platon_squeeze_void_count_electrons
_platon_squeeze_void_content
1 0.000 0.000 0.000 153 67 ' '
2 0.000 0.000 0.500 65 9 ' '
3 0.000 0.500 0.500 153 67 ' '
4 0.000 0.500 0.000 65 9 ' '
5 0.073 0.725 0.633 23 0 ' '
6 0.073 0.775 0.133 23 0 ' '
7 0.927 0.225 0.867 23 0 ' '
8 0.927 0.275 0.367 23 0 ' '
